data_7716401
loop_
_publ_author_name
'Siddique, Rashid G.'
'McMurtrie, John C.'
'Clegg, Jack K.'

_publ_section_title
;
 Self-assembled Co(II) and Co(III) [M<sub>2</sub>L<sub>3</sub>] helicates
 and [M<sub>4</sub>L<sub>6</sub>] tetrahedra from an unsymmetrical
 quaterpyridine ligand.
;
_journal_issue 27
_journal_name_full 'Dalton transactions (Cambridge, England : 2003)'
_journal_page_first 11237
_journal_page_last 11241
_journal_paper_doi 10.1039/d4dt01565g
_journal_volume 53
_journal_year 2024
_chemical_formula_moiety 'C168 H108 Co4 N24, 2(Cl O4), 6[ClO4C2H3N]'
_chemical_formula_sum 'C168 H108 Cl2 Co4 N24 O8'
_chemical_formula_weight 2897.40
_space_group_crystal_system triclinic
_space_group_IT_number 2
_space_group_name_Hall '-P 1'
_space_group_name_H-M_alt 'P -1'
_atom_sites_solution_hydrogens geom
_atom_sites_solution_primary dual
_audit_creation_date 2024-06-12
_audit_creation_method
;
Olex2 1.5
(compiled 2024.01.12 svn.r2f8d729c for OlexSys, GUI svn.r6928)
;
_audit_update_record
;
2024-06-12 deposited with the CCDC.	2024-06-14 downloaded from the CCDC.
;
_cell_angle_alpha 83.289(3)
_cell_angle_beta 84.512(3)
_cell_angle_gamma 73.500(3)
_cell_formula_units_Z 2
_cell_length_a 17.0436(6)
_cell_length_b 22.9283(9)
_cell_length_c 25.8861(10)
_cell_measurement_reflns_used 18360
_cell_measurement_temperature 100(2)
_cell_measurement_theta_max 27.3820
_cell_measurement_theta_min 1.9470
_cell_volume 9612.0(6)
_computing_cell_refinement 'CrysAlisPro 1.171.40.37a (Rigaku OD, 2019)'
_computing_data_collection 'CrysAlisPro 1.171.40.37a (Rigaku OD, 2019)'
_computing_data_reduction 'CrysAlisPro 1.171.40.37a (Rigaku OD, 2019)'
_computing_molecular_graphics 'Olex2 1.5 (Dolomanov et al., 2009)'
_computing_publication_material 'Olex2 1.5 (Dolomanov et al., 2009)'
_computing_structure_refinement 'SHELXL 2018/3 (Sheldrick, 2015)'
_computing_structure_solution 'SHELXT  (Sheldrick, 2015)'
_diffrn_ambient_environment N~2~
_diffrn_ambient_temperature 100(2)
_diffrn_detector 'CCD plate'
_diffrn_detector_area_resol_mean 5.8140
_diffrn_detector_type 'Pilatus 300K'
_diffrn_measured_fraction_theta_full 0.999
_diffrn_measured_fraction_theta_max 0.999
_diffrn_measurement_details
;
List of Runs (angles in degrees, time in seconds):

  # Type    Start    End  Width  t~exp~   \w     \q     \k     \f   Frames
#--------------------------------------------------------------------------
  1  \w    -18.00  77.00   1.00  110.00    --    2.42  57.00 -60.00   95
  2  \w     17.00  43.00   1.00  110.00    --   -3.98  77.00-180.00   26
  3  \w    -17.00  79.00   1.00  110.00    --    2.42  37.00-150.00   96
  4  \w    -24.00  70.00   1.00  110.00    --    2.42  77.00   0.00   94
  5  \w     23.00  48.00   1.00  110.00    --   -3.98  58.00 154.00   25
  6  \w    -35.00   8.00   1.00  110.00    --    2.42 -57.00 150.00   43
  7  \w    -29.00  10.00   1.00  110.00    --   -3.98 -58.00  14.00   39
  8  \w    -23.00  56.00   1.00  110.00    --   -3.98  57.00 120.00   79
  9  \w    -74.00 -37.00   1.00  110.00    --   -3.98 -58.00  14.00   37
 10  \w    -16.00  13.00   1.00  110.00    --   -3.98  77.00-180.00   29
 11  \w    -47.00 -18.00   1.00  110.00    --    2.42 -37.00-150.00   29
;
_diffrn_measurement_device 'four-circle diffractometer'
_diffrn_measurement_device_type 'XtaLAB Synergy, Dualflex, Pilatus 300K'
_diffrn_measurement_method '\w scans'
_diffrn_orient_matrix_type 'CrysAlisPro convention (1999,Acta A55,543-557)'
_diffrn_orient_matrix_UB_11 -0.0267339000
_diffrn_orient_matrix_UB_12 0.0298090000
_diffrn_orient_matrix_UB_13 0.0017183000
_diffrn_orient_matrix_UB_21 0.0240424000
_diffrn_orient_matrix_UB_22 0.0051192000
_diffrn_orient_matrix_UB_23 0.0190006000
_diffrn_orient_matrix_UB_31 0.0244803000
_diffrn_orient_matrix_UB_32 0.0116341000
_diffrn_orient_matrix_UB_33 -0.0200051000
_diffrn_radiation_monochromator mirror
_diffrn_radiation_probe x-ray
_diffrn_radiation_type 'Mo K\a'
_diffrn_radiation_wavelength 0.71073
_diffrn_reflns_av_R_equivalents 0.0516
_diffrn_reflns_av_unetI/netI 0.0370
_diffrn_reflns_Laue_measured_fraction_full 0.999
_diffrn_reflns_Laue_measured_fraction_max 0.999
_diffrn_reflns_limit_h_max 17
_diffrn_reflns_limit_h_min -17
_diffrn_reflns_limit_k_max 22
_diffrn_reflns_limit_k_min -22
_diffrn_reflns_limit_l_max 25
_diffrn_reflns_limit_l_min -25
_diffrn_reflns_number 104725
_diffrn_reflns_point_group_measured_fraction_full 0.999
_diffrn_reflns_point_group_measured_fraction_max 0.999
_diffrn_reflns_theta_full 20.816
_diffrn_reflns_theta_max 20.816
_diffrn_reflns_theta_min 2.083
_diffrn_source 'micro-focus sealed X-ray tube'
_diffrn_source_type 'PhotonJet (Mo) X-ray Source'
_exptl_absorpt_coefficient_mu 0.419
_exptl_absorpt_correction_T_max 1.00000
_exptl_absorpt_correction_T_min 0.85033
_exptl_absorpt_correction_type multi-scan
_exptl_absorpt_process_details
;
CrysAlisPro 1.171.40.37a (Rigaku Oxford Diffraction, 2019)
Empirical absorption correction using spherical harmonics,
 implemented in SCALE3 ABSPACK scaling algorithm.
;
_exptl_crystal_colour pink
_exptl_crystal_colour_primary pink
_exptl_crystal_density_diffrn 1.001
_exptl_crystal_description plate
_exptl_crystal_F_000 2980
_exptl_crystal_size_max 0.1
_exptl_crystal_size_mid 0.1
_exptl_crystal_size_min 0.05
_refine_diff_density_max 1.587
_refine_diff_density_min -1.118
_refine_diff_density_rms 0.116
_refine_ls_extinction_method none
_refine_ls_goodness_of_fit_ref 0.960
_refine_ls_hydrogen_treatment constr
_refine_ls_matrix_type full
_refine_ls_number_parameters 1423
_refine_ls_number_reflns 20090
_refine_ls_number_restraints 492
_refine_ls_restrained_S_all 0.955
_refine_ls_R_factor_all 0.1618
_refine_ls_R_factor_gt 0.1368
_refine_ls_shift/su_max 0.001
_refine_ls_shift/su_mean 0.000
_refine_ls_structure_factor_coef Fsqd
_refine_ls_weighting_details 'w=1/[\s^2^(Fo^2^)+(0.2000P)^2^+80.0000P] where P=(Fo^2^+2Fc^2^)/3'
_refine_ls_weighting_scheme calc
_refine_ls_wR_factor_gt 0.3637
_refine_ls_wR_factor_ref 0.3897
_reflns_Friedel_coverage 0.000
_reflns_number_gt 14687
_reflns_number_total 20090
_reflns_threshold_expression 'I > 2\s(I)'
_cod_data_source_file d4dt01565g2.cif
_cod_data_source_block sjkc19rr09
_cod_depositor_comments 'Adding full bibliography for 7716401--7716402.cif.'
_cod_original_cell_volume 9612.0(7)
_cod_database_code 7716401
_shelx_shelxl_version_number 2018/3
_chemical_oxdiff_formula 'Co4 C170 N12 H50 Cl8 O32'
_shelx_space_group_comment
;
The symmetry employed for this shelxl refinement is uniquely defined
by the following loop, which should always be used as a source of
symmetry information in preference to the above space-group names.
They are only intended as comments.
;
_shelx_estimated_absorpt_t_max 0.979
_shelx_estimated_absorpt_t_min 0.959
_reflns_odcompleteness_completeness 99.94
_reflns_odcompleteness_iscentric 1
_reflns_odcompleteness_theta 25.07
_olex2_refinement_description
;
1. Fixed Uiso
 At 1.2 times of:
  All C(H) groups
2. Restrained distances
 C174-C173
 1.2 with sigma of 0.02
 C172-C173
 2.7 with sigma of 0.02
 C100-C101
 1.5 with sigma of 0.02
 C93-C96
 2.45 with sigma of 0.001
 C93-C100
 2.45 with sigma of 0.001
 C105-C98
 2.45 with sigma of 0.001
 C104-C98
 2.45 with sigma of 0.001
 C76-C72
 2.45 with sigma of 0.001
 C77-C72
 2.45 with sigma of 0.001
 C66-C67
 2.45 with sigma of 0.001
 C64-C67
 2.45 with sigma of 0.001
 Cl6-O1B \\sim Cl6-O1C \\sim Cl6-O1D \\sim Cl6-O1E
 with sigma of 0.02
 O1B-O1D \\sim O1C-O1E \\sim O1B-O1E \\sim O1C-O1D \\sim O1B-O1C \\sim O1D-O1E
 with sigma of 0.04
 C99-C102 \\sim C102-C178
 with sigma of 0.02
 C75-C73 \\sim C73-C69
 with sigma of 0.01
 C65-C74 \\sim C74-C68
 with sigma of 0.001
 C76-C72 \\sim C72-C77
 with sigma of 0.001
 C64-C67 \\sim C67-C66
 with sigma of 0.001
3. Restrained planarity
 C173, C174, C172, C171, C11, C14
 with sigma of 0.01
 C102, C101, C100, C99, C98, C97, C96, C178
 with sigma of 0.1
 C65, C67, C72, C75
 with sigma of 0.001
4. Uiso/Uaniso restraints and constraints
Cl6 \\sim O1B \\sim O1C \\sim O1D \\sim O1E: within 2A with sigma of 0.04 and
sigma for terminal atoms of 0.08 within 2A
Uanis(C44) = Uanis(C39) = Uanis(C40) = Uanis(C41) = Uanis(C42) = Uanis(C43) =
Uanis(C46) = Uanis(C45)
Uiso(C13) = Uiso(C12) = Uiso(C16) = Uiso(C15) = Uiso(C17) = Uiso(C18)
Uanis(C152) = Uanis(C153) = Uanis(C156) = Uanis(C157) = Uanis(C158) =
Uanis(C151) = Uanis(C154) = Uanis(C155)
Uanis(C72) = Uanis(C69) = Uanis(C73) = Uanis(C74) = Uanis(C67) = Uanis(C68) =
Uanis(C70) = Uanis(C71)
Uanis(C98) = Uanis(C97) = Uanis(C96) = Uanis(C100) = Uanis(C101) = Uanis(C99)
Uiso(C17) = Uiso(C18) = Uiso(C15) = Uiso(C171) = Uiso(C172) = Uiso(C16) =
Uiso(C169) = Uiso(C12) = Uiso(C13)
Uiso(C174) = Uiso(C172)
Uanis(C71) = Uanis(C70) = Uanis(C69) = Uanis(C72) = Uanis(C73) = Uanis(C74) =
Uanis(C67) = Uanis(C68) = Uanis(C96) = Uanis(C97) = Uanis(C98) = Uanis(C99) =
Uanis(C178) = Uanis(C100) = Uanis(C101) = Uanis(C123) = Uanis(C130) =
Uanis(C129) = Uanis(C128) = Uanis(C124) = Uanis(C125) = Uanis(C126) =
Uanis(C127)
Uanis(C102) = Uanis(C101) = Uanis(C100) = Uanis(C99) = Uanis(C98) = Uanis(C97)
= Uanis(C96) = Uanis(C178)
5. Rigid body (RIGU) restrains
 Cl6, O1B, O1C, O1D, O1E
 with sigma for 1-2 distances of 0.004 and sigma for 1-3 distances of 0.004
 C61, N18, C57, C58, C59, C60, C62, C63, C64, C65, C66, C75, C76, C77, C78,
 C79, N19, C80, C81, C82, C83, C84, N21
 with sigma for 1-2 distances of 0.004 and sigma for 1-3 distances of 0.004
 C8, C9, C10, N24, C6, C7
 with sigma for 1-2 distances of 0.004 and sigma for 1-3 distances of 0.004
 C101, C100, C178, C96, C97, C98, C99, C127, C126, C125, C128, C129, C130,
 C123, C124
 with sigma for 1-2 distances of 0.004 and sigma for 1-3 distances of 0.004
 C89, N20, C85, C86, C87, C88
 with sigma for 1-2 distances of 0.004 and sigma for 1-3 distances of 0.004
 C92, C93, C94, N22, C90, C91
 with sigma for 1-2 distances of 0.004 and sigma for 1-3 distances of 0.004
 C116, C117, N1, C113, C114, C115
 with sigma for 1-2 distances of 0.004 and sigma for 1-3 distances of 0.004
6. Others
 Fixed Sof: C16(0.5) H16(0.5) C15(0.5) C13(0.5) H13(0.5) C12(0.5) H12(0.5)
 C17(0.5) C18(0.5) H18(0.5) C172(0.5) C171(0.5) H171(0.5) C169(0.5) H169(0.5)
 C170(0.5) H170(0.5) C174(0.5) C173(0.5) H173(0.5)
7.a Free rotating group:
 C39(C40,C41,C46,C45,C44,C42,C43), C129(C128,C125,C124,C123,C130,C126,C127),
 C11(C16,C15,C14,C13,C12,C17,C18), C157(C156,C153,C152,C151,C158,C154,C155),
 C67(C68,C69,C72,C73,C74,C70,C71), Cl6(O1B,O1C,O1D,O1E)
7.b Aromatic/amide H refined with riding coordinates:
 C48(H48), C141(H141), C150(H150), C134(H134), C38(H38), C131(H131),
 C140(H140), C142(H142), C144(H144), C159(H159), C133(H133), C20(H20),
 C137(H137), C143(H143), C138(H138), C25(H25), C53(H53), C29(H29), C139(H139),
 C55(H55), C56(H56), C168(H168), C167(H167), C166(H166), C165(H165), C54(H54),
 C28(H28), C63(H63), C64(H64), C66(H66), C49(H49), C50(H50), C57(H57),
 C147(H147), C104(H104), C106(H106), C105(H105), C22(H22), C36(H36), C112(H112),
  C27(H27), C1(H1), C4(H4), C3(H3), C2(H2), C122(H122), C26(H26), C111(H111),
 C35(H35), C113(H113), C83(H83), C81(H81), C109(H109), C30(H30), C58(H58),
 C76(H76), C77(H77), C78(H78), C85(H85), C21(H21), C148(H148), C32(H32),
 C110(H110), C114(H114), C84(H84), C82(H82), C162(H162), C31(H31), C119(H119),
 C60(H60), C161(H161), C59(H59), C115(H115), C92(H92), C91(H91), C94(H94),
 C86(H86), C120(H120), C87(H87), C8(H8), C7(H7), C10(H10), C88(H88), C116(H116),
  C40(H40), C45(H45), C44(H44), C129(H129), C124(H124), C130(H130), C16(H16),
 C13(H13), C12(H12), C157(H157), C152(H152), C158(H158), C97(H97), C96(H96),
 C99(H99), C68(H68), C73(H73), C74(H74), C171(H171), C169(H169), C170(H170)
7.c Fitted hexagon refined as free rotating group:
 C164(N3,C168,C167,C166,C165), C62(C63,C64,C65,C66,N14), C104(N5,C107,C106,
 C105,C103), C1(N23,C5,C4,C3,C2), C79(N19,C76,C75,C77,C78), C92(C91,C90,N22,C94,
 C93), C8(C7,C6,N24,C10,C9), C97(C96,C178,C100,C99,C98)
7.d :
 C43(H43), C127(H127), C18(H18), C155(H155), C71(H71), C173(H173), C102(H102)
;
_smtbx_masks_void_probe_radius 1.2
_smtbx_masks_void_truncation_radius 1.2
_olex2_submission_special_instructions 'No special instructions were received'
_oxdiff_exptl_absorpt_empirical_details
;
Empirical correction (ABSPACK) includes:
- Absorption correction using spherical harmonics
- Frame scaling
;
_oxdiff_exptl_absorpt_empirical_full_max 1.373
_oxdiff_exptl_absorpt_empirical_full_min 0.630

loop_
_space_group_symop_operation_xyz
'x, y, z'
'-x, -y, -z'

loop_
_atom_site_label
_atom_site_type_symbol
_atom_site_fract_x
_atom_site_fract_y
_atom_site_fract_z
_atom_site_U_iso_or_equiv
_atom_site_adp_type
_atom_site_occupancy
_atom_site_site_symmetry_order
_atom_site_calc_flag
_atom_site_refinement_flags_posn
_atom_site_refinement_flags_adp
_atom_site_refinement_flags_occupancy
_atom_site_disorder_assembly
_atom_site_disorder_group
Co01 Co 1.04749(8) 0.20167(7) 0.04074(5) 0.0692(4) Uani 1 1 d . . . . .
Co02 Co 0.29398(9) 0.56780(7) 0.16086(6) 0.0719(5) Uani 1 1 d . . . . .
Co03 Co 0.44633(11) -0.02975(7) 0.27715(7) 0.0913(6) Uani 1 1 d . . . . .
Co04 Co 0.78459(11) 0.29531(11) 0.53762(6) 0.1094(7) Uani 1 1 d . . . . .
Cl1 Cl 0.75401(19) 0.14233(14) -0.15728(12) 0.0863(9) Uani 1 1 d . . . . .
N12 N 0.9763(5) 0.2894(4) 0.0571(3) 0.062(2) Uani 1 1 d . . . . .
N15 N 0.3670(5) 0.5065(4) 0.1101(3) 0.065(2) Uani 1 1 d . . . . .
N16 N 0.2523(6) 0.5040(4) 0.2123(3) 0.072(2) Uani 1 1 d . . . . .
N9 N 1.0307(5) 0.2249(4) -0.0394(3) 0.069(2) Uani 1 1 d . . . . .
N17 N 0.2079(5) 0.6238(4) 0.2114(3) 0.071(2) Uani 1 1 d . . . . .
O2 O 0.7278(6) 0.1312(4) -0.1044(3) 0.101(3) Uani 1 1 d . . . . .
N13 N 0.2091(5) 0.5619(4) 0.1096(3) 0.074(2) Uani 1 1 d . . . . .
N11 N 1.0616(5) 0.1649(4) 0.1192(3) 0.068(2) Uani 1 1 d . . . . .
N7 N 0.9476(5) 0.1681(4) 0.0304(3) 0.072(2) Uani 1 1 d . . . . .
N8 N 1.1353(6) 0.2484(5) 0.0457(4) 0.077(2) Uani 1 1 d . . . . .
N10 N 1.1291(6) 0.1135(4) 0.0349(4) 0.083(3) Uani 1 1 d . . . . .
O4 O 0.8087(6) 0.1791(5) -0.1598(4) 0.124(3) Uani 1 1 d . . . . .
N6 N 0.4021(6) 0.0448(5) 0.2229(4) 0.087(3) Uani 1 1 d . . . . .
O3 O 0.6861(6) 0.1697(6) -0.1872(4) 0.141(4) Uani 1 1 d . . . . .
C135 C 0.9204(6) 0.1791(4) -0.0189(4) 0.065(3) Uani 1 1 d . . . . .
N18 N 0.3322(6) 0.6401(5) 0.1186(5) 0.097(3) Uani 1 1 d . . . . .
N2 N 0.5713(6) -0.0371(5) 0.2661(4) 0.085(3) Uani 1 1 d . . . . .
C48 C 0.4474(7) 0.4835(5) 0.1098(4) 0.069(3) Uani 1 1 d . . . . .
H48 H 0.475421 0.496124 0.134576 0.083 Uiso 1 1 calc R U . . .
C141 C 0.1923(7) 0.6838(6) 0.2119(5) 0.083(3) Uani 1 1 d . . . . .
H141 H 0.219852 0.704461 0.185487 0.099 Uiso 1 1 calc R U . . .
C34 C 1.0174(7) 0.3270(5) 0.0657(4) 0.076(3) Uani 1 1 d . . . . .
C52 C 0.2379(7) 0.5179(5) 0.0755(4) 0.074(3) Uani 1 1 d . . . . .
C37 C 0.8473(6) 0.3650(5) 0.0744(4) 0.073(3) Uani 1 1 d . . . . .
O1 O 0.7958(8) 0.0854(5) -0.1777(4) 0.144(4) Uani 1 1 d . . . . .
C51 C 0.3265(7) 0.4885(5) 0.0761(4) 0.075(3) Uani 1 1 d . . . . .
C145 C 0.1710(7) 0.5951(5) 0.2490(4) 0.069(3) Uani 1 1 d . . . . .
C136 C 0.9689(7) 0.2105(5) -0.0566(4) 0.074(3) Uani 1 1 d . . . . .
N4 N 0.3260(8) -0.0281(5) 0.3015(5) 0.103(3) Uani 1 1 d . . . . .
C150 C 0.2740(8) 0.4444(6) 0.2087(4) 0.082(3) Uani 1 1 d . . . . .
H150 H 0.317994 0.428571 0.184217 0.098 Uiso 1 1 calc R U . . .
C134 C 0.8514(7) 0.1648(5) -0.0297(4) 0.078(3) Uani 1 1 d . . . . .
H134 H 0.832351 0.174301 -0.063849 0.094 Uiso 1 1 calc R U . . .
C47 C 0.4931(7) 0.4430(5) 0.0765(4) 0.076(3) Uani 1 1 d . . . . .
C38 C 0.8934(7) 0.3078(5) 0.0610(4) 0.066(3) Uani 1 1 d . . . . .
H38 H 0.864845 0.279761 0.054137 0.080 Uiso 1 1 calc R U . . .
C131 C 0.9089(7) 0.1384(5) 0.0674(5) 0.076(3) Uani 1 1 d . . . . .
H131 H 0.929657 0.128564 0.101082 0.092 Uiso 1 1 calc R U . . .
C140 C 1.0772(7) 0.2514(5) -0.0721(5) 0.080(3) Uani 1 1 d . . . . .
H140 H 1.121928 0.260227 -0.058434 0.096 Uiso 1 1 calc R U . . .
C24 C 1.1466(8) 0.0786(5) 0.0805(4) 0.080(3) Uani 1 1 d . . . . .
N21 N 0.7188(8) 0.2764(8) 0.6095(4) 0.130(4) Uani 1 1 d . . . . .
C146 C 0.1921(8) 0.5266(6) 0.2472(5) 0.082(3) Uani 1 1 d . . . . .
N1 N 0.4916(9) -0.1061(5) 0.3277(4) 0.109(3) Uani 1 1 d . . . . .
C132 C 0.8396(7) 0.1216(5) 0.0584(5) 0.082(3) Uani 1 1 d . . . . .
C33 C 1.1076(8) 0.3022(7) 0.0593(5) 0.090(4) Uani 1 1 d . . . . .
C23 C 1.1090(8) 0.1060(6) 0.1264(5) 0.083(3) Uani 1 1 d . . . . .
C142 C 0.1403(7) 0.7183(6) 0.2470(5) 0.084(3) Uani 1 1 d . . . . .
H142 H 0.131720 0.761223 0.246074 0.100 Uiso 1 1 calc R U . . .
C144 C 0.1171(8) 0.6252(6) 0.2857(5) 0.086(3) Uani 1 1 d . . . . .
H144 H 0.091206 0.603449 0.312191 0.103 Uiso 1 1 calc R U . . .
N20 N 0.9009(9) 0.2465(8) 0.5580(5) 0.126(4) Uani 1 1 d . . . . .
C159 C 0.3758(8) 0.1036(7) 0.2327(5) 0.092(4) Uani 1 1 d . . . . .
H159 H 0.384659 0.113950 0.265749 0.111 Uiso 1 1 calc R U . . .
C133 C 0.8100(8) 0.1368(5) 0.0087(5) 0.084(3) Uani 1 1 d . . . . .
H133 H 0.761252 0.127749 0.001545 0.100 Uiso 1 1 calc R U . . .
C20 C 1.0260(7) 0.1952(5) 0.1613(4) 0.076(3) Uani 1 1 d . . . . .
H20 H 0.992756 0.236044 0.155605 0.091 Uiso 1 1 calc R U . . .
C137 C 0.9538(7) 0.2225(6) -0.1102(5) 0.088(4) Uani 1 1 d . . . . .
H137 H 0.910812 0.210566 -0.123061 0.106 Uiso 1 1 calc R U . . .
C143 C 0.1013(8) 0.6861(7) 0.2837(5) 0.095(4) Uani 1 1 d . . . . .
H143 H 0.062079 0.707559 0.308455 0.114 Uiso 1 1 calc R U . . .
C138 C 1.0017(9) 0.2514(7) -0.1434(5) 0.105(4) Uani 1 1 d . . . . .
H138 H 0.990630 0.260351 -0.179214 0.126 Uiso 1 1 calc R U . . .
C25 C 1.1997(9) 0.0201(6) 0.0796(5) 0.097(4) Uani 1 1 d . . . . .
H25 H 1.212522 -0.004660 0.111362 0.117 Uiso 1 1 calc R U . . .
C108 C 0.2949(10) -0.0025(7) 0.3437(7) 0.113(5) Uani 1 1 d . . . . .
C53 C 0.1850(8) 0.5077(7) 0.0439(5) 0.094(4) Uani 1 1 d . . . . .
H53 H 0.204540 0.478681 0.019063 0.113 Uiso 1 1 calc R U . . .
C163 C 0.3894(9) 0.0307(6) 0.1742(6) 0.099(4) Uani 1 1 d . . . . .
C61 C 0.3853(8) 0.6596(6) 0.1434(8) 0.116(4) Uani 1 1 d . . . . .
C29 C 1.2174(8) 0.2249(7) 0.0366(5) 0.098(4) Uani 1 1 d . . . . .
H29 H 1.236863 0.184966 0.025367 0.118 Uiso 1 1 calc R U . . .
C139 C 1.0659(8) 0.2677(6) -0.1255(5) 0.096(4) Uani 1 1 d . . . . .
H139 H 1.099564 0.288133 -0.147562 0.115 Uiso 1 1 calc R U . . .
C55 C 0.0752(8) 0.5800(6) 0.0800(5) 0.096(4) Uani 1 1 d . . . . .
H55 H 0.018373 0.600865 0.082884 0.115 Uiso 1 1 calc R U . . .
C56 C 0.1290(7) 0.5925(5) 0.1102(5) 0.087(3) Uani 1 1 d . . . . .
H56 H 0.108859 0.624207 0.132583 0.104 Uiso 1 1 calc R U . . .
C164 C 0.4213(5) -0.0333(3) 0.1660(4) 0.103(4) Uani 1 1 d G . . . .
N3 N 0.4526(5) -0.0714(4) 0.2094(3) 0.092(3) Uani 1 1 d G . . . .
C168 C 0.4895(5) -0.1332(4) 0.2052(4) 0.104(4) Uani 1 1 d G . . . .
H168 H 0.510848 -0.159171 0.234933 0.125 Uiso 1 1 calc R U . . .
C167 C 0.4950(6) -0.1569(4) 0.1576(5) 0.125(6) Uani 1 1 d G . . . .
H167 H 0.520218 -0.199150 0.154720 0.150 Uiso 1 1 calc R U . . .
C166 C 0.4637(7) -0.1188(6) 0.1141(4) 0.138(7) Uani 1 1 d G . . . .
H166 H 0.467513 -0.135079 0.081576 0.166 Uiso 1 1 calc R U . . .
C165 C 0.4268(6) -0.0570(6) 0.1183(3) 0.124(5) Uani 1 1 d G . . . .
H165 H 0.405436 -0.031029 0.088647 0.149 Uiso 1 1 calc R U . . .
C54 C 0.1036(8) 0.5391(7) 0.0476(5) 0.101(4) Uani 1 1 d . . . . .
H54 H 0.067206 0.530561 0.025810 0.121 Uiso 1 1 calc R U . . .
C149 C 0.2388(10) 0.4047(6) 0.2367(5) 0.103(4) Uani 1 1 d . . . . .
C28 C 1.1596(9) 0.0882(7) -0.0108(5) 0.103(4) Uani 1 1 d . . . . .
H28 H 1.140522 0.110573 -0.042550 0.124 Uiso 1 1 calc R U . . .
C62 C 0.4146(5) 0.6253(3) 0.1899(3) 0.119(4) Uani 1 1 d G . . . .
C63 C 0.4687(5) 0.6407(3) 0.2191(3) 0.152(6) Uani 1 1 d G . . . .
H63 H 0.487922 0.675475 0.207875 0.182 Uiso 1 1 calc R U . . .
C64 C 0.4949(5) 0.6052(3) 0.2649(3) 0.172(7) Uani 1 1 d DG . . . .
H64 H 0.531881 0.615759 0.284891 0.206 Uiso 1 1 calc R U . . .
C65 C 0.4668(5) 0.5544(3) 0.2814(3) 0.132(5) Uani 1 1 d DG . . . .
C66 C 0.4126(4) 0.5390(3) 0.2521(3) 0.114(5) Uani 1 1 d DG . . . .
H66 H 0.393432 0.504243 0.263383 0.137 Uiso 1 1 calc R U . . .
N14 N 0.3865(4) 0.5745(3) 0.2064(3) 0.102(4) Uani 1 1 d G . . . .
C49 C 0.4536(8) 0.4233(7) 0.0447(6) 0.114(5) Uani 1 1 d . . . . .
H49 H 0.483684 0.393123 0.022644 0.137 Uiso 1 1 calc R U . . .
C50 C 0.3659(8) 0.4457(7) 0.0420(5) 0.111(5) Uani 1 1 d . . . . .
H50 H 0.337158 0.432057 0.018334 0.133 Uiso 1 1 calc R U . . .
C57 C 0.3065(9) 0.6667(6) 0.0728(7) 0.112(4) Uani 1 1 d . . . . .
H57 H 0.270541 0.651496 0.055656 0.135 Uiso 1 1 calc R U . . .
C147 C 0.1502(9) 0.4921(7) 0.2780(6) 0.102(4) Uani 1 1 d . . . . .
H147 H 0.105291 0.509658 0.301204 0.122 Uiso 1 1 calc R U . . .
C104 C 0.4864(4) 0.0395(5) 0.3635(3) 0.107(4) Uani 1 1 d DG . . . .
H104 H 0.537122 0.036782 0.343873 0.129 Uiso 1 1 calc R U . . .
N5 N 0.4263(5) 0.0192(4) 0.3443(3) 0.106(3) Uani 1 1 d G . . . .
C107 C 0.3521(5) 0.0232(5) 0.3730(4) 0.130(5) Uani 1 1 d G . . . .
C106 C 0.3378(5) 0.0476(7) 0.4208(4) 0.168(8) Uani 1 1 d G . . . .
H106 H 0.287049 0.050373 0.440449 0.201 Uiso 1 1 calc R U . . .
C105 C 0.3978(5) 0.0680(7) 0.4400(4) 0.226(13) Uani 1 1 d DG . . . .
H105 H 0.388101 0.084609 0.472700 0.271 Uiso 1 1 calc R U . . .
C103 C 0.4721(5) 0.0639(6) 0.4113(4) 0.163(8) Uani 1 1 d G . . . .
C121 C 0.6876(10) -0.0113(7) 0.2249(6) 0.106(4) Uani 1 1 d . . . . .
C22 C 1.1175(12) 0.0772(7) 0.1751(6) 0.137(6) Uani 1 1 d . . . . .
H22 H 1.147311 0.035303 0.180038 0.165 Uiso 1 1 calc R U . . .
C89 C 0.9193(11) 0.1873(10) 0.5539(6) 0.130(5) Uani 1 1 d . . . . .
C36 C 0.8918(8) 0.4034(6) 0.0853(5) 0.096(4) Uani 1 1 d . . . . .
H36 H 0.862822 0.442397 0.096156 0.115 Uiso 1 1 calc R U . . .
C112 C 0.2780(10) -0.0502(6) 0.2760(7) 0.108(5) Uani 1 1 d . . . . .
H112 H 0.300712 -0.068792 0.245036 0.130 Uiso 1 1 calc R U . . .
C118 C 0.6194(11) -0.0793(8) 0.2969(6) 0.115(5) Uani 1 1 d . . . . .
C27 C 1.2168(10) 0.0318(6) -0.0132(6) 0.115(5) Uani 1 1 d . . . . .
H27 H 1.242723 0.017517 -0.045250 0.138 Uiso 1 1 calc R U . . .
C1 C 0.7648(6) 0.4053(6) 0.6021(3) 0.121(5) Uani 1 1 d G . . . .
H1 H 0.744363 0.381761 0.629999 0.146 Uiso 1 1 calc R U . . .
N23 N 0.7919(6) 0.3810(5) 0.5547(4) 0.115(4) Uani 1 1 d G . . . .
C5 C 0.8219(8) 0.4155(6) 0.5138(3) 0.152(7) Uani 1 1 d G . . . .
C4 C 0.8248(11) 0.4741(6) 0.5204(5) 0.219(13) Uani 1 1 d G . . . .
H4 H 0.845282 0.497616 0.492472 0.263 Uiso 1 1 calc R U . . .
C3 C 0.7977(10) 0.4983(5) 0.5678(6) 0.216(12) Uani 1 1 d G . . . .
H3 H 0.799741 0.538414 0.572257 0.260 Uiso 1 1 calc R U . . .
C2 C 0.7678(7) 0.4639(6) 0.6086(4) 0.147(7) Uani 1 1 d G . . . .
H2 H 0.749281 0.480487 0.641021 0.176 Uiso 1 1 calc R U . . .
C122 C 0.6083(9) -0.0046(6) 0.2325(5) 0.093(4) Uani 1 1 d . . . . .
H122 H 0.573960 0.027204 0.211257 0.112 Uiso 1 1 calc R U . . .
C160 C 0.3370(10) 0.1492(7) 0.1976(6) 0.110(4) Uani 1 1 d . . . . .
C26 C 1.2334(10) -0.0020(6) 0.0335(7) 0.117(5) Uani 1 1 d . . . . .
H26 H 1.269632 -0.042072 0.033891 0.141 Uiso 1 1 calc R U . . .
C19 C 1.0355(9) 0.1702(7) 0.2102(5) 0.102(4) Uani 1 1 d . . . . .
C111 C 0.1981(13) -0.0478(8) 0.2915(7) 0.133(6) Uani 1 1 d . . . . .
H111 H 0.164640 -0.064108 0.273337 0.159 Uiso 1 1 calc R U . . .
C35 C 0.9748(8) 0.3880(7) 0.0813(5) 0.102(4) Uani 1 1 d . . . . .
H35 H 1.004092 0.415523 0.088205 0.122 Uiso 1 1 calc R U . . .
C113 C 0.4531(12) -0.1393(7) 0.3598(6) 0.124(5) Uani 1 1 d . . . . .
H113 H 0.396679 -0.134126 0.355459 0.149 Uiso 1 1 calc R U . . .
C80 C 0.6399(10) 0.2976(9) 0.6097(6) 0.132(5) Uani 1 1 d . . . . .
C83 C 0.7125(13) 0.2247(9) 0.6927(6) 0.141(6) Uani 1 1 d . . . . .
H83 H 0.738191 0.199076 0.721375 0.169 Uiso 1 1 calc R U . . .
C81 C 0.5927(12) 0.2831(11) 0.6546(8) 0.156(7) Uani 1 1 d . . . . .
H81 H 0.534650 0.298439 0.655544 0.187 Uiso 1 1 calc R U . . .
C109 C 0.2172(14) 0.0039(9) 0.3653(8) 0.153(8) Uani 1 1 d . . . . .
H109 H 0.197560 0.022202 0.396866 0.184 Uiso 1 1 calc R U . . .
C30 C 1.2738(10) 0.2557(11) 0.0426(8) 0.147(7) Uani 1 1 d . . . . .
H30 H 1.330857 0.238639 0.034948 0.177 Uiso 1 1 calc R U . . .
C58 C 0.3329(11) 0.7189(7) 0.0485(8) 0.138(6) Uani 1 1 d . . . . .
H58 H 0.312514 0.738737 0.016211 0.166 Uiso 1 1 calc R U . . .
C79 C 0.6023(5) 0.3381(4) 0.5612(2) 0.139(5) Uani 1 1 d G . . . .
N19 N 0.6609(4) 0.3375(4) 0.5199(3) 0.116(4) Uani 1 1 d G . . . .
C76 C 0.6399(4) 0.3739(4) 0.4737(3) 0.157(7) Uani 1 1 d DG . . . .
H76 H 0.679904 0.373479 0.445474 0.188 Uiso 1 1 calc R U . . .
C75 C 0.5602(4) 0.4108(5) 0.4688(3) 0.195(10) Uani 1 1 d DG . . . .
C77 C 0.5016(4) 0.4114(5) 0.5101(3) 0.231(12) Uani 1 1 d DG . . . .
H77 H 0.447096 0.436631 0.506761 0.278 Uiso 1 1 calc R U . . .
C78 C 0.5226(5) 0.3751(5) 0.5563(3) 0.208(10) Uani 1 1 d G . . . .
H78 H 0.482586 0.375455 0.584514 0.249 Uiso 1 1 calc R U . . .
C85 C 0.9583(10) 0.2716(10) 0.5749(5) 0.128(5) Uani 1 1 d . . . . .
H85 H 0.944091 0.314336 0.577599 0.153 Uiso 1 1 calc R U . . .
C21 C 1.0831(13) 0.1087(8) 0.2171(6) 0.146(7) Uani 1 1 d . . . . .
H21 H 1.091223 0.088954 0.251283 0.175 Uiso 1 1 calc R U . . .
C148 C 0.1767(12) 0.4292(9) 0.2735(6) 0.142(6) Uani 1 1 d . . . . .
H148 H 0.151902 0.402728 0.296069 0.170 Uiso 1 1 calc R U . . .
C32 C 1.1605(9) 0.3388(7) 0.0689(8) 0.134(6) Uani 1 1 d . . . . .
H32 H 1.139184 0.378490 0.080325 0.161 Uiso 1 1 calc R U . . .
C110 C 0.1710(12) -0.0182(11) 0.3377(10) 0.169(9) Uani 1 1 d . . . . .
H110 H 0.115507 -0.013685 0.350180 0.203 Uiso 1 1 calc R U . . .
C114 C 0.4891(16) -0.1809(8) 0.3988(7) 0.151(6) Uani 1 1 d . . . . .
H114 H 0.456832 -0.202403 0.420903 0.181 Uiso 1 1 calc R U . . .
C84 C 0.7569(11) 0.2379(9) 0.6501(5) 0.128(5) Uani 1 1 d . . . . .
H84 H 0.814675 0.220827 0.647781 0.154 Uiso 1 1 calc R U . . .
C82 C 0.6266(15) 0.2494(11) 0.6944(8) 0.163(7) Uani 1 1 d . . . . .
H82 H 0.593904 0.241348 0.724737 0.196 Uiso 1 1 calc R U . . .
C162 C 0.3519(14) 0.0729(9) 0.1406(7) 0.154(8) Uani 1 1 d . . . . .
H162 H 0.343922 0.062363 0.107480 0.185 Uiso 1 1 calc R U . . .
C31 C 1.2431(10) 0.3129(10) 0.0605(10) 0.162(9) Uani 1 1 d . . . . .
H31 H 1.280206 0.334774 0.067116 0.194 Uiso 1 1 calc R U . . .
C117 C 0.5701(13) -0.1154(7) 0.3361(6) 0.129(5) Uani 1 1 d . . . . .
C119 C 0.6993(13) -0.0887(10) 0.2986(7) 0.161(8) Uani 1 1 d . . . . .
H119 H 0.728995 -0.115163 0.325465 0.193 Uiso 1 1 calc R U . . .
C60 C 0.4087(10) 0.7099(8) 0.1205(10) 0.154(6) Uani 1 1 d . . . . .
H60 H 0.442317 0.726036 0.138795 0.185 Uiso 1 1 calc R U . . .
C161 C 0.3233(13) 0.1322(8) 0.1517(7) 0.146(7) Uani 1 1 d . . . . .
H161 H 0.293287 0.161956 0.126837 0.175 Uiso 1 1 calc R U . . .
C59 C 0.3845(13) 0.7385(9) 0.0708(12) 0.178(8) Uani 1 1 d . . . . .
H59 H 0.405221 0.770905 0.054418 0.213 Uiso 1 1 calc R U . . .
C115 C 0.5659(19) -0.1915(15) 0.4063(10) 0.248(16) Uani 1 1 d . . . . .
H115 H 0.590292 -0.223016 0.431902 0.298 Uiso 1 1 calc R U . . .
C92 C 0.7850(8) 0.0877(4) 0.5117(5) 0.195(9) Uani 1 1 d G . . . .
H92 H 0.784194 0.046779 0.509760 0.233 Uiso 1 1 calc R U . . .
C91 C 0.8514(6) 0.0994(5) 0.5315(5) 0.194(9) Uani 1 1 d G . . . .
H91 H 0.896023 0.066517 0.543052 0.233 Uiso 1 1 calc R U . . .
C90 C 0.8525(5) 0.1594(6) 0.5344(4) 0.147(6) Uani 1 1 d G . . . .
N22 N 0.7872(6) 0.2075(5) 0.5176(3) 0.129(4) Uani 1 1 d G . . . .
C94 C 0.7208(5) 0.1958(5) 0.4978(3) 0.137(5) Uani 1 1 d G . . . .
H94 H 0.676117 0.228751 0.486249 0.165 Uiso 1 1 calc R U . . .
C93 C 0.7196(6) 0.1359(6) 0.4949(4) 0.173(8) Uani 1 1 d DG . . . .
C86 C 1.0309(13) 0.2381(13) 0.5872(8) 0.178(8) Uani 1 1 d . . . . .
H86 H 1.070296 0.255808 0.597508 0.214 Uiso 1 1 calc R U . . .
C120 C 0.7392(12) -0.0570(10) 0.2577(8) 0.166(8) Uani 1 1 d . . . . .
H120 H 0.797295 -0.066312 0.252921 0.199 Uiso 1 1 calc R U . . .
C87 C 1.0484(13) 0.1760(14) 0.5845(10) 0.189(9) Uani 1 1 d . . . . .
H87 H 1.099418 0.151008 0.596118 0.227 Uiso 1 1 calc R U . . .
C8 C 0.9073(11) 0.3794(6) 0.3803(4) 0.31(2) Uani 1 1 d G . . . .
H8 H 0.931528 0.396718 0.349977 0.373 Uiso 1 1 calc R U . . .
C7 C 0.8792(12) 0.4132(5) 0.4229(5) 0.252(16) Uani 1 1 d G . . . .
H7 H 0.884218 0.453558 0.421676 0.303 Uiso 1 1 calc R U . . .
C6 C 0.8438(8) 0.3879(5) 0.4673(4) 0.155(7) Uani 1 1 d G . . . .
N24 N 0.8365(5) 0.3288(5) 0.4691(2) 0.108(3) Uani 1 1 d G . . . .
C10 C 0.8646(6) 0.2950(4) 0.4265(3) 0.101(4) Uani 1 1 d G . . . .
H10 H 0.859582 0.254676 0.427745 0.122 Uiso 1 1 calc R U . . .
C9 C 0.9000(8) 0.3204(5) 0.3821(3) 0.139(6) Uani 1 1 d G . . . .
C88 C 0.9955(14) 0.1469(13) 0.5657(8) 0.187(8) Uani 1 1 d . . . . .
H88 H 1.010019 0.104447 0.561444 0.224 Uiso 1 1 calc R U . . .
C116 C 0.6140(16) -0.1569(12) 0.3769(9) 0.228(13) Uani 1 1 d . . . . .
H116 H 0.669265 -0.160463 0.383156 0.273 Uiso 1 1 calc R U . . .
C39 C 0.7544(3) 0.3818(3) 0.0764(4) 0.1165(17) Uani 1 1 d G . . . .
C40 C 0.7200(3) 0.4446(3) 0.0775(4) 0.1165(17) Uani 1 1 d G . . . .
H40 H 0.753414 0.471416 0.077692 0.140 Uiso 1 1 calc R U . . .
C41 C 0.6336(3) 0.4668(3) 0.0785(2) 0.1165(17) Uani 1 1 d G . . . .
C46 C 0.5862(3) 0.4263(3) 0.0787(4) 0.1165(17) Uani 1 1 d G . . . .
C45 C 0.6211(4) 0.3638(3) 0.0767(4) 0.1165(17) Uani 1 1 d G . . . .
H45 H 0.588159 0.336746 0.076010 0.140 Uiso 1 1 calc R U . . .
C44 C 0.7067(5) 0.3423(3) 0.0757(4) 0.1165(17) Uani 1 1 d G . . . .
H44 H 0.732398 0.299858 0.074513 0.140 Uiso 1 1 calc R U . . .
C42 C 0.5927(4) 0.5306(3) 0.0819(3) 0.1165(17) Uani 1 1 d G . . . .
C43 C 0.5575(5) 0.5827(3) 0.0850(5) 0.1165(17) Uani 1 1 d G . . . .
H43 H 0.529247 0.624523 0.087517 0.140 Uiso 1 1 calc R U . . .
C129 C 0.7206(8) 0.1004(7) 0.1106(7) 0.229(3) Uani 1 1 d G . . A 1
H129 H 0.688032 0.136257 0.092592 0.275 Uiso 1 1 calc R U . A 1
C128 C 0.8038(8) 0.0798(6) 0.0955(6) 0.229(3) Uani 1 1 d G . . . .
C125 C 0.8502(7) 0.0259(6) 0.1227(4) 0.229(3) Uani 1 1 d G . . A 1
C124 C 0.8122(9) -0.0048(7) 0.1627(5) 0.229(3) Uani 1 1 d G . . A 1
H124 H 0.843902 -0.041567 0.180009 0.275 Uiso 1 1 calc R U . A 1
C123 C 0.7295(9) 0.0168(9) 0.1780(6) 0.229(3) Uani 1 1 d G . . . .
C130 C 0.6842(7) 0.0702(8) 0.1509(7) 0.229(3) Uani 1 1 d G . . A 1
H130 H 0.627455 0.085946 0.160334 0.275 Uiso 1 1 calc R U . A 1
C126 C 0.9357(7) -0.0001(7) 0.1084(6) 0.229(3) Uani 1 1 d G . . . .
C127 C 1.0058(8) -0.0227(9) 0.0971(7) 0.229(3) Uani 1 1 d G . . . .
H127 H 1.062160 -0.040769 0.088089 0.275 Uiso 1 1 calc R U . . .
C11 C 0.9288(9) 0.2787(7) 0.3366(4) 0.134(6) Uani 1 1 d G . . . .
C16 C 0.9784(9) 0.3028(6) 0.2991(5) 0.140(4) Uiso 0.5 1 d G . P B 1
H16 H 0.986996 0.341530 0.301422 0.168 Uiso 0.5 1 calc R U P B 1
C15 C 1.0153(6) 0.2674(5) 0.2576(4) 0.140(4) Uiso 0.5 1 d G . P B 1
C14 C 1.0011(8) 0.2109(5) 0.2551(4) 0.125(5) Uani 1 1 d G . . B .
C13 C 0.9526(10) 0.1868(6) 0.2932(5) 0.140(4) Uiso 0.5 1 d G . P B 1
H13 H 0.944316 0.147859 0.291380 0.168 Uiso 0.5 1 calc R U P B 1
C12 C 0.9164(9) 0.2223(7) 0.3342(5) 0.140(4) Uiso 0.5 1 d G . P B 1
H12 H 0.882732 0.207176 0.360727 0.168 Uiso 0.5 1 calc R U P B 1
C17 C 1.0647(9) 0.2897(7) 0.2159(5) 0.140(4) Uiso 0.5 1 d G . P B 1
C18 C 1.1050(12) 0.3072(9) 0.1812(7) 0.140(4) Uiso 0.5 1 d G . P B 1
H18 H 1.137379 0.321340 0.153279 0.168 Uiso 0.5 1 calc R U P B 1
C157 C 0.3431(9) 0.2569(5) 0.1773(5) 0.190(3) Uani 1 1 d G . . . .
H157 H 0.375573 0.244415 0.146569 0.228 Uiso 1 1 calc R U . . .
C156 C 0.3192(9) 0.2132(4) 0.2123(5) 0.190(3) Uani 1 1 d G . . . .
C153 C 0.2703(6) 0.2335(4) 0.2574(4) 0.190(3) Uani 1 1 d G . . . .
C152 C 0.2471(8) 0.2954(4) 0.2652(5) 0.190(3) Uani 1 1 d G . . . .
H152 H 0.212962 0.308536 0.295248 0.228 Uiso 1 1 calc R U . . .
C151 C 0.2724(10) 0.3386(4) 0.2305(6) 0.190(3) Uani 1 1 d G . . . .
C158 C 0.3210(8) 0.3179(5) 0.1859(5) 0.190(3) Uani 1 1 d G . . . .
H158 H 0.339065 0.346262 0.161327 0.228 Uiso 1 1 calc R U . . .
C154 C 0.2398(8) 0.1920(4) 0.2946(5) 0.190(3) Uani 1 1 d G . . . .
C155 C 0.2137(10) 0.1590(6) 0.3256(6) 0.190(3) Uani 1 1 d G . . . .
H155 H 0.192677 0.132417 0.350492 0.228 Uiso 1 1 calc R U . . .
C97 C 0.6229(7) 0.0371(6) 0.4334(5) 0.229(3) Uani 1 1 d G . . C 1
H97 H 0.638354 -0.001354 0.419428 0.275 Uiso 1 1 calc R U . C 1
C96 C 0.6823(5) 0.0599(5) 0.4504(6) 0.229(3) Uani 1 1 d DG . . C 1
H96 H 0.738331 0.037040 0.448091 0.275 Uiso 1 1 calc R U . C 1
C178 C 0.6597(5) 0.1162(5) 0.4708(7) 0.229(3) Uani 1 1 d DG . . C 1
C100 C 0.5778(5) 0.1497(6) 0.4742(7) 0.229(3) Uani 1 1 d DG . . C 1
C99 C 0.5184(5) 0.1269(7) 0.4572(6) 0.229(3) Uani 1 1 d DG . . C 1
H99 H 0.462346 0.149813 0.459501 0.275 Uiso 1 1 calc R U . C 1
C98 C 0.5409(6) 0.0706(7) 0.4368(5) 0.229(3) Uani 1 1 d DG . . . .
C101 C 0.5424(12) 0.2168(9) 0.4779(7) 0.229(3) Uani 1 1 d D . . C 1
C67 C 0.4923(4) 0.5186(3) 0.3294(3) 0.229(3) Uani 1 1 d DG . . . .
C68 C 0.5637(4) 0.5215(4) 0.3497(3) 0.229(3) Uani 1 1 d DG . . D 1
H68 H 0.595801 0.546624 0.332477 0.275 Uiso 1 1 calc R U . D 1
C69 C 0.5866(5) 0.4857(4) 0.3969(3) 0.229(3) Uani 1 1 d DG . . D 1
C72 C 0.5385(5) 0.4489(4) 0.4212(3) 0.229(3) Uani 1 1 d DG . . D .
C73 C 0.4666(6) 0.4471(6) 0.4010(4) 0.229(3) Uani 1 1 d DG . . D 1
H73 H 0.433758 0.422588 0.418343 0.275 Uiso 1 1 calc R U . D 1
C74 C 0.4445(5) 0.4828(5) 0.3543(3) 0.229(3) Uani 1 1 d DG . . D 1
H74 H 0.395802 0.482456 0.339402 0.275 Uiso 1 1 calc R U . D 1
C70 C 0.6613(6) 0.4839(6) 0.4196(4) 0.229(3) Uani 1 1 d G . . D .
C71 C 0.7225(7) 0.4813(8) 0.4389(5) 0.229(3) Uani 1 1 d G . . D .
H71 H 0.771705 0.479133 0.454398 0.275 Uiso 1 1 calc R U . . .
Cl6 Cl 0.8498(2) 0.58210(15) 0.07037(14) 0.1053(11) Uani 1 1 d DG U . . .
O1B O 0.7680(3) 0.5801(4) 0.0550(3) 0.132(4) Uani 1 1 d DG U . . .
O1C O 0.8460(5) 0.6464(2) 0.0793(4) 0.176(5) Uani 1 1 d DG U . . .
O1D O 0.9140(3) 0.5610(4) 0.0275(3) 0.161(5) Uani 1 1 d DG U . . .
O1E O 0.8712(6) 0.5410(4) 0.1194(2) 0.191(6) Uani 1 1 d DG U . . .
C172 C 0.987(2) 0.2214(16) 0.3464(13) 0.140(4) Uiso 0.5 1 d D . P B 2
C171 C 1.017(2) 0.1909(17) 0.3038(15) 0.140(4) Uiso 0.5 1 d . . P B 2
H171 H 1.054110 0.151335 0.309590 0.168 Uiso 0.5 1 calc R U P B 2
C169 C 0.924(2) 0.2615(17) 0.2526(15) 0.140(4) Uiso 0.5 1 d . . P B 2
H169 H 0.897740 0.270946 0.220927 0.168 Uiso 0.5 1 calc R U P B 2
C170 C 0.891(2) 0.2945(16) 0.2923(15) 0.131(11) Uiso 0.5 1 d . . P B 2
H170 H 0.842125 0.327388 0.289145 0.157 Uiso 0.5 1 calc R U P B 2
C174 C 1.0323(15) 0.2038(10) 0.3954(12) 0.140(4) Uiso 0.5 1 d D . P . .
C173 C 1.069(2) 0.1899(17) 0.4347(14) 0.22(2) Uiso 0.5 1 d D . P B .
H173 H 1.097483 0.178850 0.465616 0.258 Uiso 0.5 1 calc R U P . .
C102 C 0.5204(13) 0.2741(16) 0.4833(10) 0.229(3) Uani 1 1 d D . . . .
H102 H 0.504113 0.316591 0.487263 0.275 Uiso 1 1 calc R U . C 1

loop_
_atom_site_aniso_label
_atom_site_aniso_U_11
_atom_site_aniso_U_22
_atom_site_aniso_U_33
_atom_site_aniso_U_23
_atom_site_aniso_U_13
_atom_site_aniso_U_12
Co01 0.0593(9) 0.0803(10) 0.0651(9) -0.0012(7) -0.0078(7) -0.0154(7)
Co02 0.0624(9) 0.0718(9) 0.0827(10) -0.0206(8) 0.0023(7) -0.0173(7)
Co03 0.1089(13) 0.0757(11) 0.0993(12) -0.0045(9) 0.0043(10) -0.0467(10)
Co04 0.0918(13) 0.193(2) 0.0585(10) -0.0337(11) -0.0013(9) -0.0565(13)
Cl1 0.088(2) 0.086(2) 0.090(2) 0.0125(17) -0.0301(17) -0.0325(17)
N12 0.047(5) 0.065(5) 0.075(6) 0.002(4) -0.008(4) -0.020(4)
N15 0.065(6) 0.066(5) 0.068(5) -0.007(4) -0.003(4) -0.027(5)
N16 0.071(6) 0.077(7) 0.067(6) -0.013(5) -0.003(5) -0.018(5)
N9 0.056(5) 0.077(6) 0.068(6) 0.000(5) -0.009(5) -0.012(5)
N17 0.055(5) 0.084(7) 0.073(6) -0.016(5) -0.007(4) -0.013(5)
O2 0.137(7) 0.105(6) 0.067(5) 0.019(4) -0.025(5) -0.049(5)
N13 0.070(6) 0.080(6) 0.073(6) -0.009(5) -0.003(5) -0.023(5)
N11 0.064(5) 0.087(7) 0.058(6) 0.003(5) -0.015(4) -0.029(5)
N7 0.070(6) 0.076(6) 0.068(6) -0.002(5) -0.014(5) -0.017(5)
N8 0.059(6) 0.087(7) 0.082(6) 0.010(5) -0.007(5) -0.018(5)
N10 0.075(6) 0.088(7) 0.075(7) -0.004(6) -0.003(5) -0.009(5)
O4 0.135(8) 0.130(8) 0.127(8) 0.005(6) -0.032(6) -0.067(7)
N6 0.091(7) 0.075(7) 0.107(8) -0.004(6) -0.007(6) -0.043(6)
O3 0.095(7) 0.223(12) 0.093(7) 0.030(7) -0.023(5) -0.036(7)
C135 0.052(6) 0.063(6) 0.074(7) -0.003(5) -0.012(5) -0.005(5)
N18 0.082(7) 0.074(7) 0.131(8) -0.025(5) 0.030(6) -0.021(5)
N2 0.104(7) 0.078(6) 0.074(6) 0.011(5) -0.017(6) -0.031(6)
C48 0.062(7) 0.060(6) 0.084(8) -0.005(6) 0.006(6) -0.018(5)
C141 0.072(7) 0.076(9) 0.107(9) -0.035(7) -0.006(7) -0.019(6)
C34 0.066(8) 0.077(8) 0.083(8) 0.015(6) -0.011(6) -0.024(7)
C52 0.066(7) 0.086(8) 0.071(7) -0.022(6) 0.003(6) -0.021(6)
C37 0.057(6) 0.086(8) 0.080(7) -0.018(6) -0.003(5) -0.023(6)
O1 0.213(12) 0.087(7) 0.129(8) -0.011(6) 0.005(8) -0.041(7)
C51 0.068(7) 0.080(7) 0.070(7) -0.020(6) 0.013(6) -0.012(6)
C145 0.064(7) 0.087(8) 0.055(6) -0.016(6) -0.005(6) -0.015(6)
C136 0.063(7) 0.072(7) 0.080(8) -0.004(6) -0.004(6) -0.007(6)
N4 0.132(10) 0.089(8) 0.106(9) -0.007(7) -0.001(8) -0.062(7)
C150 0.087(8) 0.084(9) 0.066(7) -0.003(7) -0.015(6) -0.010(7)
C134 0.085(8) 0.085(8) 0.064(7) 0.004(6) -0.012(6) -0.025(7)
C47 0.068(7) 0.093(8) 0.075(7) -0.033(6) 0.003(6) -0.028(6)
C38 0.086(9) 0.059(7) 0.060(6) -0.007(5) -0.004(5) -0.029(6)
C131 0.071(7) 0.081(8) 0.079(8) 0.001(6) -0.011(6) -0.026(6)
C140 0.072(7) 0.084(8) 0.079(8) 0.009(6) -0.019(6) -0.015(6)
C24 0.105(9) 0.073(8) 0.060(8) 0.004(6) -0.021(6) -0.022(7)
N21 0.120(7) 0.235(15) 0.070(6) -0.037(7) 0.006(6) -0.100(9)
C146 0.086(9) 0.083(9) 0.076(8) -0.011(7) -0.025(7) -0.013(7)
N1 0.162(10) 0.091(8) 0.090(7) -0.004(5) 0.012(7) -0.066(8)
C132 0.085(8) 0.076(7) 0.092(9) -0.001(6) 0.011(7) -0.040(6)
C33 0.070(9) 0.102(10) 0.099(9) 0.013(8) -0.018(7) -0.032(8)
C23 0.094(9) 0.087(9) 0.066(8) 0.013(7) -0.028(7) -0.020(7)
C142 0.061(7) 0.112(10) 0.074(8) -0.032(8) -0.002(6) -0.009(7)
C144 0.087(9) 0.093(10) 0.081(8) -0.023(7) 0.001(7) -0.027(7)
N20 0.123(9) 0.197(11) 0.072(7) -0.019(9) 0.007(6) -0.068(9)
C159 0.105(10) 0.092(10) 0.095(9) -0.002(8) -0.002(8) -0.056(8)
C133 0.087(8) 0.079(8) 0.093(9) -0.004(7) -0.036(7) -0.027(7)
C20 0.080(8) 0.086(8) 0.062(8) 0.008(7) -0.013(6) -0.028(6)
C137 0.073(8) 0.115(10) 0.077(8) 0.000(7) -0.027(7) -0.024(7)
C143 0.073(8) 0.127(13) 0.074(8) -0.033(8) -0.003(7) 0.001(8)
C138 0.100(10) 0.147(13) 0.070(8) 0.024(8) -0.010(8) -0.049(9)
C25 0.122(11) 0.078(9) 0.087(10) 0.007(7) -0.027(8) -0.019(8)
C108 0.123(13) 0.109(11) 0.120(12) -0.016(10) 0.024(10) -0.063(10)
C53 0.073(9) 0.138(11) 0.077(8) -0.044(8) -0.007(6) -0.022(8)
C163 0.120(11) 0.087(10) 0.108(11) 0.002(9) -0.031(9) -0.056(8)
C61 0.059(8) 0.067(8) 0.219(13) -0.052(7) 0.018(7) -0.008(6)
C29 0.069(9) 0.121(11) 0.103(10) 0.023(8) -0.023(7) -0.028(8)
C139 0.091(9) 0.112(10) 0.077(9) 0.012(7) -0.008(7) -0.025(8)
C55 0.072(8) 0.109(10) 0.101(10) -0.024(8) -0.008(8) -0.010(7)
C56 0.063(8) 0.082(8) 0.112(10) -0.026(7) -0.009(7) -0.006(6)
C164 0.114(11) 0.106(11) 0.111(11) -0.015(10) -0.005(9) -0.066(9)
N3 0.086(7) 0.092(8) 0.114(9) -0.010(7) 0.007(6) -0.055(6)
C168 0.112(11) 0.092(11) 0.123(12) -0.035(9) 0.026(9) -0.051(9)
C167 0.113(12) 0.099(11) 0.179(18) -0.001(13) 0.005(12) -0.064(9)
C166 0.156(16) 0.149(16) 0.151(16) -0.075(14) 0.031(13) -0.098(14)
C165 0.137(13) 0.125(14) 0.142(14) -0.030(11) -0.018(10) -0.076(11)
C54 0.073(9) 0.139(12) 0.093(9) -0.030(9) -0.018(7) -0.021(8)
C149 0.140(12) 0.094(10) 0.069(8) -0.003(7) 0.001(8) -0.026(9)
C28 0.107(10) 0.109(11) 0.080(9) 0.002(8) -0.012(8) -0.011(9)
C62 0.065(8) 0.103(10) 0.194(12) -0.075(8) 0.006(8) -0.011(7)
C63 0.131(13) 0.131(13) 0.225(17) -0.085(10) -0.005(11) -0.062(11)
C64 0.185(18) 0.152(15) 0.212(17) -0.095(11) -0.026(13) -0.068(13)
C65 0.098(10) 0.130(11) 0.184(14) -0.084(10) -0.029(9) -0.023(8)
C66 0.083(9) 0.141(13) 0.125(12) -0.068(10) -0.008(8) -0.019(8)
N14 0.059(6) 0.098(8) 0.162(11) -0.072(8) 0.019(6) -0.027(6)
C49 0.083(10) 0.144(13) 0.110(11) -0.056(10) 0.010(8) -0.009(9)
C50 0.068(9) 0.172(14) 0.099(10) -0.059(10) 0.005(7) -0.028(9)
C57 0.107(10) 0.083(8) 0.132(10) -0.016(7) 0.043(7) -0.015(7)
C147 0.123(11) 0.087(10) 0.105(10) -0.026(8) 0.019(8) -0.046(9)
C104 0.133(12) 0.116(11) 0.086(10) -0.025(8) -0.005(8) -0.050(10)
N5 0.115(9) 0.085(7) 0.115(9) -0.001(6) 0.014(7) -0.031(6)
C107 0.140(14) 0.118(12) 0.137(14) -0.001(10) 0.026(12) -0.061(11)
C106 0.175(18) 0.23(2) 0.110(13) -0.053(14) 0.063(13) -0.090(17)
C105 0.29(3) 0.30(3) 0.17(2) -0.11(2) 0.01(2) -0.19(3)
C103 0.166(17) 0.23(2) 0.129(15) -0.033(14) 0.052(13) -0.124(17)
C121 0.107(11) 0.110(11) 0.098(10) 0.021(8) -0.010(8) -0.035(9)
C22 0.199(18) 0.104(11) 0.077(10) -0.009(9) -0.002(10) 0.006(11)
C89 0.125(11) 0.191(12) 0.072(9) -0.008(11) -0.018(8) -0.037(10)
C36 0.069(9) 0.093(9) 0.123(11) -0.015(8) -0.016(7) -0.013(7)
C112 0.104(11) 0.081(9) 0.141(13) 0.002(8) 0.026(10) -0.044(8)
C118 0.120(13) 0.120(12) 0.101(11) 0.019(9) 0.001(10) -0.039(10)
C27 0.141(13) 0.081(9) 0.094(10) -0.009(8) -0.011(9) 0.017(9)
C1 0.112(11) 0.197(17) 0.081(10) -0.047(11) -0.021(8) -0.066(11)
N23 0.091(8) 0.189(12) 0.086(8) -0.054(8) -0.010(6) -0.052(8)
C5 0.21(2) 0.163(18) 0.092(12) -0.031(12) 0.018(12) -0.075(16)
C4 0.40(4) 0.138(17) 0.107(15) -0.030(13) 0.047(19) -0.06(2)
C3 0.31(3) 0.20(2) 0.130(18) -0.066(18) 0.00(2) -0.03(2)
C2 0.138(14) 0.22(2) 0.074(11) -0.041(13) -0.015(10) -0.019(14)
C122 0.086(10) 0.089(9) 0.107(10) 0.018(8) -0.011(8) -0.040(7)
C160 0.138(13) 0.088(10) 0.105(11) 0.000(9) -0.012(9) -0.036(9)
C26 0.150(14) 0.072(9) 0.119(13) -0.020(9) -0.030(11) -0.002(8)
C19 0.125(11) 0.100(10) 0.068(9) -0.002(7) -0.001(7) -0.015(9)
C111 0.153(17) 0.119(13) 0.119(13) -0.008(10) 0.023(12) -0.038(11)
C35 0.089(10) 0.109(11) 0.120(11) -0.007(8) -0.025(8) -0.041(8)
C113 0.196(13) 0.097(10) 0.096(10) 0.005(7) 0.013(9) -0.080(10)
C80 0.103(8) 0.234(16) 0.106(8) -0.081(8) 0.019(6) -0.104(9)
C83 0.193(13) 0.183(16) 0.086(8) -0.047(9) 0.027(9) -0.112(13)
C81 0.140(12) 0.26(2) 0.122(10) -0.088(11) 0.034(9) -0.132(13)
C109 0.160(18) 0.185(19) 0.160(17) -0.055(14) 0.038(14) -0.120(16)
C30 0.065(10) 0.169(18) 0.205(19) 0.055(15) -0.042(11) -0.046(12)
C58 0.110(12) 0.079(9) 0.197(15) -0.005(9) 0.058(10) -0.006(7)
C79 0.101(8) 0.233(17) 0.115(8) -0.094(8) 0.010(6) -0.075(9)
N19 0.070(6) 0.192(11) 0.107(7) -0.078(7) 0.004(5) -0.047(7)
C76 0.097(8) 0.29(2) 0.085(8) -0.082(9) -0.028(7) -0.023(10)
C75 0.106(10) 0.34(3) 0.117(11) -0.099(13) -0.016(8) 0.015(13)
C77 0.092(11) 0.46(4) 0.142(13) -0.110(15) -0.026(8) -0.033(15)
C78 0.071(8) 0.41(3) 0.143(13) -0.112(14) 0.020(9) -0.044(11)
C85 0.099(9) 0.215(15) 0.075(9) -0.025(10) -0.007(8) -0.046(9)
C21 0.22(2) 0.127(14) 0.069(10) 0.017(10) -0.016(11) -0.025(14)
C148 0.180(17) 0.137(16) 0.104(12) 0.018(11) 0.029(12) -0.059(13)
C32 0.082(11) 0.101(10) 0.24(2) 0.002(11) -0.043(11) -0.053(9)
C110 0.120(15) 0.169(19) 0.19(2) 0.054(17) 0.044(16) -0.044(14)
C114 0.241(18) 0.111(12) 0.110(12) 0.012(8) -0.010(13) -0.075(14)
C84 0.140(11) 0.210(16) 0.069(7) -0.050(8) 0.009(6) -0.092(10)
C82 0.187(13) 0.23(2) 0.111(10) -0.091(10) 0.059(11) -0.111(14)
C162 0.25(2) 0.099(13) 0.131(14) 0.006(11) -0.082(15) -0.055(13)
C31 0.063(11) 0.128(15) 0.30(3) 0.040(16) -0.048(12) -0.041(10)
C117 0.168(11) 0.110(11) 0.100(10) 0.024(8) -0.003(10) -0.041(11)
C119 0.118(15) 0.20(2) 0.133(15) 0.054(14) -0.021(12) -0.023(14)
C60 0.094(11) 0.088(10) 0.29(2) -0.050(10) 0.022(12) -0.035(9)
C161 0.22(2) 0.102(13) 0.124(14) 0.013(11) -0.059(13) -0.048(13)
C59 0.109(14) 0.083(12) 0.32(2) 0.007(13) 0.027(14) -0.024(10)
C115 0.23(2) 0.33(4) 0.147(19) 0.15(2) -0.015(18) -0.09(2)
C92 0.27(3) 0.225(17) 0.117(16) -0.006(15) -0.039(15) -0.111(15)
C91 0.24(2) 0.218(15) 0.129(16) 0.022(16) -0.035(15) -0.075(15)
C90 0.147(12) 0.234(16) 0.067(9) -0.010(12) -0.012(9) -0.066(11)
N22 0.108(8) 0.225(13) 0.058(7) -0.014(7) 0.009(5) -0.058(8)
C94 0.143(11) 0.228(15) 0.068(8) -0.024(11) 0.002(8) -0.094(12)
C93 0.25(2) 0.228(17) 0.072(10) 0.024(12) -0.019(12) -0.123(15)
C86 0.112(11) 0.265(19) 0.146(16) -0.062(18) -0.024(11) -0.011(13)
C120 0.140(15) 0.195(19) 0.149(16) 0.077(15) -0.011(13) -0.063(14)
C87 0.101(13) 0.253(18) 0.19(2) -0.02(2) -0.043(13) -0.003(13)
C8 0.60(6) 0.186(18) 0.160(18) -0.076(15) 0.20(3) -0.19(3)
C7 0.46(4) 0.160(16) 0.116(14) -0.040(11) 0.12(2) -0.08(2)
C6 0.22(2) 0.158(12) 0.087(10) -0.032(10) 0.031(11) -0.057(13)
N24 0.097(7) 0.164(9) 0.068(6) -0.033(6) -0.013(5) -0.034(7)
C10 0.102(9) 0.145(10) 0.057(6) -0.019(6) -0.010(6) -0.030(8)
C9 0.195(17) 0.151(12) 0.072(8) -0.015(8) 0.017(9) -0.055(12)
C88 0.141(14) 0.246(18) 0.156(18) -0.026(16) -0.034(13) -0.015(12)
C116 0.201(17) 0.26(3) 0.18(2) 0.135(19) -0.034(16) -0.054(18)
C39 0.087(3) 0.105(4) 0.156(5) -0.032(4) 0.016(3) -0.021(3)
C40 0.087(3) 0.105(4) 0.156(5) -0.032(4) 0.016(3) -0.021(3)
C41 0.087(3) 0.105(4) 0.156(5) -0.032(4) 0.016(3) -0.021(3)
C46 0.087(3) 0.105(4) 0.156(5) -0.032(4) 0.016(3) -0.021(3)
C45 0.087(3) 0.105(4) 0.156(5) -0.032(4) 0.016(3) -0.021(3)
C44 0.087(3) 0.105(4) 0.156(5) -0.032(4) 0.016(3) -0.021(3)
C42 0.087(3) 0.105(4) 0.156(5) -0.032(4) 0.016(3) -0.021(3)
C43 0.087(3) 0.105(4) 0.156(5) -0.032(4) 0.016(3) -0.021(3)
C129 0.158(5) 0.293(8) 0.256(6) -0.018(5) -0.020(5) -0.097(5)
C128 0.158(5) 0.293(8) 0.256(6) -0.018(5) -0.020(5) -0.097(5)
C125 0.158(5) 0.293(8) 0.256(6) -0.018(5) -0.020(5) -0.097(5)
C124 0.158(5) 0.293(8) 0.256(6) -0.018(5) -0.020(5) -0.097(5)
C123 0.158(5) 0.293(8) 0.256(6) -0.018(5) -0.020(5) -0.097(5)
C130 0.158(5) 0.293(8) 0.256(6) -0.018(5) -0.020(5) -0.097(5)
C126 0.158(5) 0.293(8) 0.256(6) -0.018(5) -0.020(5) -0.097(5)
C127 0.158(5) 0.293(8) 0.256(6) -0.018(5) -0.020(5) -0.097(5)
C11 0.165(16) 0.144(14) 0.086(10) -0.003(10) 0.024(10) -0.042(12)
C14 0.144(13) 0.162(14) 0.055(8) 0.018(9) -0.005(8) -0.028(11)
C157 0.221(9) 0.120(5) 0.217(9) -0.006(5) 0.051(6) -0.053(6)
C156 0.221(9) 0.120(5) 0.217(9) -0.006(5) 0.051(6) -0.053(6)
C153 0.221(9) 0.120(5) 0.217(9) -0.006(5) 0.051(6) -0.053(6)
C152 0.221(9) 0.120(5) 0.217(9) -0.006(5) 0.051(6) -0.053(6)
C151 0.221(9) 0.120(5) 0.217(9) -0.006(5) 0.051(6) -0.053(6)
C158 0.221(9) 0.120(5) 0.217(9) -0.006(5) 0.051(6) -0.053(6)
C154 0.221(9) 0.120(5) 0.217(9) -0.006(5) 0.051(6) -0.053(6)
C155 0.221(9) 0.120(5) 0.217(9) -0.006(5) 0.051(6) -0.053(6)
C97 0.158(5) 0.293(8) 0.256(6) -0.018(5) -0.020(5) -0.097(5)
C96 0.158(5) 0.293(8) 0.256(6) -0.018(5) -0.020(5) -0.097(5)
C178 0.158(5) 0.293(8) 0.256(6) -0.018(5) -0.020(5) -0.097(5)
C100 0.158(5) 0.293(8) 0.256(6) -0.018(5) -0.020(5) -0.097(5)
C99 0.158(5) 0.293(8) 0.256(6) -0.018(5) -0.020(5) -0.097(5)
C98 0.158(5) 0.293(8) 0.256(6) -0.018(5) -0.020(5) -0.097(5)
C101 0.158(5) 0.293(8) 0.256(6) -0.018(5) -0.020(5) -0.097(5)
C67 0.158(5) 0.293(8) 0.256(6) -0.018(5) -0.020(5) -0.097(5)
C68 0.158(5) 0.293(8) 0.256(6) -0.018(5) -0.020(5) -0.097(5)
C69 0.158(5) 0.293(8) 0.256(6) -0.018(5) -0.020(5) -0.097(5)
C72 0.158(5) 0.293(8) 0.256(6) -0.018(5) -0.020(5) -0.097(5)
C73 0.158(5) 0.293(8) 0.256(6) -0.018(5) -0.020(5) -0.097(5)
C74 0.158(5) 0.293(8) 0.256(6) -0.018(5) -0.020(5) -0.097(5)
C70 0.158(5) 0.293(8) 0.256(6) -0.018(5) -0.020(5) -0.097(5)
C71 0.158(5) 0.293(8) 0.256(6) -0.018(5) -0.020(5) -0.097(5)
Cl6 0.104(2) 0.113(3) 0.118(3) -0.040(2) -0.004(2) -0.051(2)
O1B 0.114(7) 0.176(10) 0.142(8) -0.074(7) 0.022(6) -0.083(7)
O1C 0.163(10) 0.133(8) 0.271(16) -0.062(9) -0.038(10) -0.079(8)
O1D 0.095(7) 0.260(14) 0.139(8) -0.070(9) -0.015(6) -0.046(8)
O1E 0.285(17) 0.179(11) 0.136(9) -0.002(9) -0.056(10) -0.098(12)
C102 0.158(5) 0.293(8) 0.256(6) -0.018(5) -0.020(5) -0.097(5)

loop_
_atom_type_symbol
_atom_type_description
_atom_type_scat_dispersion_real
_atom_type_scat_dispersion_imag
_atom_type_scat_source
C C 0.0033 0.0016 'International Tables Vol C Tables 4.2.6.8 and 6.1.1.4'
H H 0.0000 0.0000 'International Tables Vol C Tables 4.2.6.8 and 6.1.1.4'
Cl Cl 0.1484 0.1585 'International Tables Vol C Tables 4.2.6.8 and 6.1.1.4'
Co Co 0.3494 0.9721 'International Tables Vol C Tables 4.2.6.8 and 6.1.1.4'
N N 0.0061 0.0033 'International Tables Vol C Tables 4.2.6.8 and 6.1.1.4'
O O 0.0106 0.0060 'International Tables Vol C Tables 4.2.6.8 and 6.1.1.4'

loop_
_geom_angle_atom_site_label_1
_geom_angle_atom_site_label_2
_geom_angle_atom_site_label_3
_geom_angle
_geom_angle_site_symmetry_1
_geom_angle_site_symmetry_3
_geom_angle_publ_flag
N12 Co01 N9 90.5(3) . . ?
N12 Co01 N11 96.3(3) . . ?
N12 Co01 N7 95.7(3) . . ?
N12 Co01 N10 170.9(4) . . ?
N9 Co01 N11 170.9(4) . . ?
N9 Co01 N10 97.5(4) . . ?
N11 Co01 N10 76.2(4) . . ?
N7 Co01 N9 77.6(4) . . ?
N7 Co01 N11 95.7(3) . . ?
N7 Co01 N10 90.4(4) . . ?
N8 Co01 N12 76.7(4) . . ?
N8 Co01 N9 97.0(4) . . ?
N8 Co01 N11 90.4(3) . . ?
N8 Co01 N7 170.8(4) . . ?
N8 Co01 N10 97.7(4) . . ?
N15 Co02 N16 97.3(3) . . ?
N15 Co02 N17 172.3(3) . . ?
N15 Co02 N13 77.8(4) . . ?
N15 Co02 N18 90.6(3) . . ?
N15 Co02 N14 98.5(3) . . ?
N16 Co02 N17 77.4(4) . . ?
N16 Co02 N13 87.4(3) . . ?
N16 Co02 N18 171.3(4) . . ?
N16 Co02 N14 96.7(3) . . ?
N13 Co02 N17 96.1(3) . . ?
N13 Co02 N18 97.8(4) . . ?
N13 Co02 N14 174.8(3) . . ?
N18 Co02 N17 95.0(4) . . ?
N18 Co02 N14 78.5(4) . . ?
N14 Co02 N17 87.8(3) . . ?
N6 Co03 N5 97.6(4) . . ?
N2 Co03 N6 99.5(4) . . ?
N2 Co03 N5 95.5(4) . . ?
N4 Co03 N6 89.1(4) . . ?
N4 Co03 N2 170.0(4) . . ?
N4 Co03 N5 78.1(4) . . ?
N1 Co03 N6 177.2(5) . . ?
N1 Co03 N2 80.0(5) . . ?
N1 Co03 N4 91.7(5) . . ?
N1 Co03 N3 99.6(4) . . ?
N1 Co03 N5 85.2(4) . . ?
N3 Co03 N6 77.7(4) . . ?
N3 Co03 N2 89.8(3) . . ?
N3 Co03 N4 97.1(4) . . ?
N3 Co03 N5 173.4(4) . . ?
N20 Co04 N21 98.0(5) . . ?
N20 Co04 N23 96.6(5) . . ?
N20 Co04 N19 174.1(5) . . ?
N20 Co04 N22 79.9(5) . . ?
N20 Co04 N24 88.7(4) . . ?
N23 Co04 N21 95.5(5) . . ?
N23 Co04 N19 88.1(4) . . ?
N23 Co04 N22 175.3(4) . . ?
N19 Co04 N21 78.0(5) . . ?
N22 Co04 N21 88.2(5) . . ?
N22 Co04 N19 95.5(4) . . ?
N24 Co04 N21 170.3(5) . . ?
N24 Co04 N23 76.6(4) . . ?
N24 Co04 N19 95.8(3) . . ?
N24 Co04 N22 100.0(4) . . ?
O2 Cl1 O1 109.4(6) . . ?
O4 Cl1 O2 108.4(6) . . ?
O4 Cl1 O1 109.3(7) . . ?
O3 Cl1 O2 110.4(6) . . ?
O3 Cl1 O4 112.2(7) . . ?
O3 Cl1 O1 107.1(8) . . ?
C34 N12 Co01 115.5(7) . . ?
C34 N12 C38 119.5(9) . . ?
C38 N12 Co01 125.0(7) . . ?
C48 N15 Co02 126.2(7) . . ?
C48 N15 C51 118.4(9) . . ?
C51 N15 Co02 115.3(7) . . ?
C150 N16 Co02 125.0(8) . . ?
C150 N16 C146 118.2(10) . . ?
C146 N16 Co02 116.2(8) . . ?
C136 N9 Co01 115.4(7) . . ?
C136 N9 C140 119.7(10) . . ?
C140 N9 Co01 124.9(8) . . ?
C141 N17 Co02 126.8(8) . . ?
C145 N17 Co02 116.1(7) . . ?
C145 N17 C141 116.9(10) . . ?
C52 N13 Co02 115.2(7) . . ?
C56 N13 Co02 126.8(8) . . ?
C56 N13 C52 117.7(9) . . ?
C23 N11 Co01 115.6(7) . . ?
C20 N11 Co01 124.8(7) . . ?
C20 N11 C23 119.6(9) . . ?
C135 N7 Co01 115.5(7) . . ?
C131 N7 Co01 125.9(7) . . ?
C131 N7 C135 118.6(9) . . ?
C33 N8 Co01 115.6(8) . . ?
C33 N8 C29 119.4(11) . . ?
C29 N8 Co01 124.9(10) . . ?
C24 N10 Co01 116.0(8) . . ?
C24 N10 C28 118.7(10) . . ?
C28 N10 Co01 125.2(8) . . ?
C159 N6 Co03 126.1(9) . . ?
C159 N6 C163 117.5(11) . . ?
C163 N6 Co03 115.8(9) . . ?
N7 C135 C136 113.8(9) . . ?
N7 C135 C134 121.4(10) . . ?
C134 C135 C136 124.7(10) . . ?
C61 N18 Co02 113.8(11) . . ?
C57 N18 Co02 124.9(11) . . ?
C57 N18 C61 121.2(14) . . ?
C118 N2 Co03 116.2(10) . . ?
C122 N2 Co03 128.0(9) . . ?
C122 N2 C118 115.8(12) . . ?
N15 C48 H48 117.7 . . ?
N15 C48 C47 124.7(11) . . ?
C47 C48 H48 117.7 . . ?
N17 C141 H141 117.1 . . ?
N17 C141 C142 125.7(13) . . ?
C142 C141 H141 117.1 . . ?
N12 C34 C33 114.6(11) . . ?
N12 C34 C35 120.7(10) . . ?
C35 C34 C33 124.7(12) . . ?
N13 C52 C51 114.0(10) . . ?
C53 C52 N13 118.9(10) . . ?
C53 C52 C51 127.1(11) . . ?
C38 C37 C39 120.2(9) . . ?
C36 C37 C38 115.6(10) . . ?
C36 C37 C39 124.2(10) . . ?
N15 C51 C52 116.8(9) . . ?
N15 C51 C50 121.9(10) . . ?
C50 C51 C52 121.3(11) . . ?
N17 C145 C146 114.7(10) . . ?
N17 C145 C144 122.3(11) . . ?
C144 C145 C146 123.0(12) . . ?
N9 C136 C135 117.7(10) . . ?
N9 C136 C137 119.9(11) . . ?
C137 C136 C135 122.3(11) . . ?
C108 N4 Co03 117.7(10) . . ?
C108 N4 C112 117.8(14) . . ?
C112 N4 Co03 124.5(11) . . ?
N16 C150 H150 117.5 . . ?
N16 C150 C149 125.1(12) . . ?
C149 C150 H150 117.5 . . ?
C135 C134 H134 120.1 . . ?
C133 C134 C135 119.8(10) . . ?
C133 C134 H134 120.1 . . ?
C48 C47 C46 116.9(9) . . ?
C49 C47 C48 117.2(11) . . ?
C49 C47 C46 125.8(10) . . ?
N12 C38 C37 124.2(9) . . ?
N12 C38 H38 117.9 . . ?
C37 C38 H38 117.9 . . ?
N7 C131 H131 118.8 . . ?
N7 C131 C132 122.4(11) . . ?
C132 C131 H131 118.8 . . ?
N9 C140 H140 117.4 . . ?
N9 C140 C139 125.3(11) . . ?
C139 C140 H140 117.4 . . ?
N10 C24 C23 116.1(11) . . ?
N10 C24 C25 119.0(11) . . ?
C25 C24 C23 124.9(11) . . ?
C80 N21 Co04 115.2(12) . . ?
C80 N21 C84 122.2(14) . . ?
C84 N21 Co04 122.1(11) . . ?
N16 C146 C145 115.0(12) . . ?
N16 C146 C147 123.4(12) . . ?
C147 C146 C145 121.6(12) . . ?
C113 N1 Co03 130.5(13) . . ?
C113 N1 C117 114.8(15) . . ?
C117 N1 Co03 113.3(9) . . ?
C131 C132 C133 117.8(10) . . ?
C131 C132 C128 123.5(12) . . ?
C133 C132 C128 117.9(11) . . ?
N8 C33 C34 117.2(11) . . ?
N8 C33 C32 122.6(13) . . ?
C32 C33 C34 120.2(14) . . ?
N11 C23 C24 116.0(10) . . ?
C22 C23 N11 120.0(12) . . ?
C22 C23 C24 124.0(12) . . ?
C141 C142 H142 122.7 . . ?
C141 C142 C143 114.5(13) . . ?
C143 C142 H142 122.7 . . ?
C145 C144 H144 120.6 . . ?
C143 C144 C145 118.8(12) . . ?
C143 C144 H144 120.6 . . ?
C89 N20 Co04 114.9(12) . . ?
C89 N20 C85 120.1(17) . . ?
C85 N20 Co04 125.0(14) . . ?
N6 C159 H159 118.4 . . ?
N6 C159 C160 123.2(13) . . ?
C160 C159 H159 118.4 . . ?
C134 C133 C132 119.7(11) . . ?
C134 C133 H133 120.1 . . ?
C132 C133 H133 120.1 . . ?
N11 C20 H20 118.5 . . ?
C19 C20 N11 123.0(11) . . ?
C19 C20 H20 118.5 . . ?
C136 C137 H137 120.3 . . ?
C138 C137 C136 119.5(11) . . ?
C138 C137 H137 120.3 . . ?
C142 C143 H143 119.2 . . ?
C144 C143 C142 121.7(12) . . ?
C144 C143 H143 119.2 . . ?
C137 C138 H138 119.5 . . ?
C137 C138 C139 121.0(12) . . ?
C139 C138 H138 119.5 . . ?
C24 C25 H25 119.7 . . ?
C26 C25 C24 120.6(12) . . ?
C26 C25 H25 119.7 . . ?
N4 C108 C107 117.0(13) . . ?
N4 C108 C109 126.4(16) . . ?
C109 C108 C107 116.6(16) . . ?
C52 C53 H53 119.7 . . ?
C52 C53 C54 120.5(12) . . ?
C54 C53 H53 119.7 . . ?
N6 C163 C164 114.4(12) . . ?
C162 C163 N6 120.5(14) . . ?
C162 C163 C164 125.1(15) . . ?
N18 C61 C62 117.1(12) . . ?
N18 C61 C60 117.9(18) . . ?
C60 C61 C62 125.0(16) . . ?
N8 C29 H29 118.2 . . ?
N8 C29 C30 123.5(16) . . ?
C30 C29 H29 118.2 . . ?
C140 C139 H139 122.7 . . ?
C138 C139 C140 114.6(12) . . ?
C138 C139 H139 122.7 . . ?
C56 C55 H55 120.9 . . ?
C54 C55 H55 120.9 . . ?
C54 C55 C56 118.2(12) . . ?
N13 C56 C55 123.1(11) . . ?
N13 C56 H56 118.4 . . ?
C55 C56 H56 118.4 . . ?
N3 C164 C163 115.0(10) . . ?
N3 C164 C165 120.0 . . ?
C165 C164 C163 124.9(10) . . ?
C164 N3 Co03 116.3(6) . . ?
C168 N3 Co03 123.6(6) . . ?
C168 N3 C164 120.0 . . ?
N3 C168 H168 120.0 . . ?
N3 C168 C167 120.0 . . ?
C167 C168 H168 120.0 . . ?
C168 C167 H167 120.0 . . ?
C166 C167 C168 120.0 . . ?
C166 C167 H167 120.0 . . ?
C167 C166 H166 120.0 . . ?
C167 C166 C165 120.0 . . ?
C165 C166 H166 120.0 . . ?
C164 C165 H165 120.0 . . ?
C166 C165 C164 120.0 . . ?
C166 C165 H165 120.0 . . ?
C53 C54 H54 119.3 . . ?
C55 C54 C53 121.5(12) . . ?
C55 C54 H54 119.3 . . ?
C150 C149 C148 115.8(14) . . ?
C150 C149 C151 119.2(13) . . ?
C148 C149 C151 124.7(14) . . ?
N10 C28 H28 118.2 . . ?
N10 C28 C27 123.5(12) . . ?
C27 C28 H28 118.2 . . ?
C63 C62 C61 122.8(7) . . ?
C63 C62 N14 120.0 . . ?
N14 C62 C61 117.2(7) . . ?
C62 C63 H63 120.0 . . ?
C62 C63 C64 120.0 . . ?
C64 C63 H63 120.0 . . ?
C63 C64 H64 120.0 . . ?
C65 C64 C63 120.0 . . ?
C65 C64 H64 120.0 . . ?
C64 C65 C66 120.0 . . ?
C64 C65 C67 120.0 . . ?
C66 C65 C67 120.0 . . ?
C65 C66 H66 120.0 . . ?
N14 C66 C65 120.0 . . ?
N14 C66 H66 120.0 . . ?
C62 N14 Co02 112.4(3) . . ?
C66 N14 Co02 127.1(3) . . ?
C66 N14 C62 120.0 . . ?
C47 C49 H49 118.9 . . ?
C47 C49 C50 122.2(12) . . ?
C50 C49 H49 118.9 . . ?
C51 C50 C49 115.4(12) . . ?
C51 C50 H50 122.3 . . ?
C49 C50 H50 122.3 . . ?
N18 C57 H57 119.8 . . ?
N18 C57 C58 120.4(17) . . ?
C58 C57 H57 119.8 . . ?
C146 C147 H147 121.9 . . ?
C146 C147 C148 116.2(13) . . ?
C148 C147 H147 121.9 . . ?
N5 C104 H104 120.0 . . ?
N5 C104 C103 120.0 . . ?
C103 C104 H104 120.0 . . ?
C104 N5 Co03 123.5(5) . . ?
C104 N5 C107 120.0 . . ?
C107 N5 Co03 116.0(5) . . ?
N5 C107 C108 110.6(9) . . ?
C106 C107 C108 129.4(9) . . ?
C106 C107 N5 120.0 . . ?
C107 C106 H106 120.0 . . ?
C107 C106 C105 120.0 . . ?
C105 C106 H106 120.0 . . ?
C106 C105 H105 120.0 . . ?
C106 C105 C103 120.0 . . ?
C103 C105 H105 120.0 . . ?
C104 C103 C98 119.10(16) . . ?
C105 C103 C104 120.0 . . ?
C105 C103 C98 119.12(15) . . ?
C122 C121 C120 117.0(14) . . ?
C122 C121 C123 125.4(14) . . ?
C120 C121 C123 116.5(15) . . ?
C23 C22 H22 120.2 . . ?
C23 C22 C21 119.6(15) . . ?
C21 C22 H22 120.2 . . ?
N20 C89 C90 119.3(16) . . ?
N20 C89 C88 123(2) . . ?
C88 C89 C90 118(2) . . ?
C37 C36 H36 118.5 . . ?
C35 C36 C37 122.9(13) . . ?
C35 C36 H36 118.5 . . ?
N4 C112 H112 117.8 . . ?
N4 C112 C111 124.4(16) . . ?
C111 C112 H112 117.8 . . ?
N2 C118 C117 112.3(15) . . ?
N2 C118 C119 125.8(15) . . ?
C119 C118 C117 121.8(16) . . ?
C28 C27 H27 122.2 . . ?
C26 C27 C28 115.7(14) . . ?
C26 C27 H27 122.2 . . ?
N23 C1 H1 120.0 . . ?
N23 C1 C2 120.0 . . ?
C2 C1 H1 120.0 . . ?
C1 N23 Co04 124.2(7) . . ?
C1 N23 C5 120.0 . . ?
C5 N23 Co04 115.7(7) . . ?
N23 C5 C4 120.0 . . ?
N23 C5 C6 115.3(10) . . ?
C4 C5 C6 124.7(10) . . ?
C5 C4 H4 120.0 . . ?
C3 C4 C5 120.0 . . ?
C3 C4 H4 120.0 . . ?
C4 C3 H3 120.0 . . ?
C4 C3 C2 120.0 . . ?
C2 C3 H3 120.0 . . ?
C1 C2 H2 120.0 . . ?
C3 C2 C1 120.0 . . ?
C3 C2 H2 120.0 . . ?
N2 C122 C121 127.2(13) . . ?
N2 C122 H122 116.4 . . ?
C121 C122 H122 116.4 . . ?
C159 C160 C156 116.7(14) . . ?
C161 C160 C159 116.5(14) . . ?
C161 C160 C156 126.7(15) . . ?
C25 C26 C27 121.9(13) . . ?
C25 C26 H26 119.0 . . ?
C27 C26 H26 119.0 . . ?
C20 C19 C21 116.8(13) . . ?
C20 C19 C14 118.7(12) . . ?
C21 C19 C14 124.3(12) . . ?
C112 C111 H111 123.7 . . ?
C112 C111 C110 112.6(19) . . ?
C110 C111 H111 123.7 . . ?
C34 C35 H35 121.5 . . ?
C36 C35 C34 117.0(12) . . ?
C36 C35 H35 121.5 . . ?
N1 C113 H113 118.0 . . ?
N1 C113 C114 124.1(19) . . ?
C114 C113 H113 118.0 . . ?
N21 C80 C81 117.9(19) . . ?
N21 C80 C79 118.6(13) . . ?
C81 C80 C79 123.5(16) . . ?
C84 C83 H83 120.6 . . ?
C84 C83 C82 119(2) . . ?
C82 C83 H83 120.6 . . ?
C80 C81 H81 119.3 . . ?
C82 C81 C80 121(2) . . ?
C82 C81 H81 119.3 . . ?
C108 C109 H109 123.3 . . ?
C110 C109 C108 113.4(18) . . ?
C110 C109 H109 123.3 . . ?
C29 C30 H30 121.8 . . ?
C29 C30 C31 116.4(16) . . ?
C31 C30 H30 121.8 . . ?
C57 C58 H58 120.0 . . ?
C59 C58 C57 120(2) . . ?
C59 C58 H58 120.0 . . ?
N19 C79 C80 111.5(7) . . ?
N19 C79 C78 120.0 . . ?
C78 C79 C80 128.4(7) . . ?
C79 N19 Co04 116.0(4) . . ?
C79 N19 C76 120.0 . . ?
C76 N19 Co04 122.6(4) . . ?
N19 C76 H76 120.0 . . ?
C75 C76 N19 120.0 . . ?
C75 C76 H76 120.0 . . ?
C76 C75 C72 120.0 . . ?
C77 C75 C76 120.0 . . ?
C77 C75 C72 120.0 . . ?
C75 C77 H77 120.0 . . ?
C75 C77 C78 120.0 . . ?
C78 C77 H77 120.0 . . ?
C79 C78 H78 120.0 . . ?
C77 C78 C79 120.0 . . ?
C77 C78 H78 120.0 . . ?
N20 C85 H85 119.0 . . ?
C86 C85 N20 122(2) . . ?
C86 C85 H85 119.0 . . ?
C22 C21 C19 120.8(14) . . ?
C22 C21 H21 119.6 . . ?
C19 C21 H21 119.6 . . ?
C149 C148 C147 121.2(14) . . ?
C149 C148 H148 119.4 . . ?
C147 C148 H148 119.4 . . ?
C33 C32 H32 121.9 . . ?
C31 C32 C33 116.2(16) . . ?
C31 C32 H32 121.9 . . ?
C111 C110 H110 117.3 . . ?
C109 C110 C111 125.4(19) . . ?
C109 C110 H110 117.3 . . ?
C113 C114 H114 119.2 . . ?
C115 C114 C113 122(2) . . ?
C115 C114 H114 119.2 . . ?
N21 C84 H84 120.1 . . ?
C83 C84 N21 119.8(18) . . ?
C83 C84 H84 120.1 . . ?
C83 C82 H82 120.2 . . ?
C81 C82 C83 120(2) . . ?
C81 C82 H82 120.2 . . ?
C163 C162 H162 119.3 . . ?
C163 C162 C161 121.4(17) . . ?
C161 C162 H162 119.3 . . ?
C30 C31 H31 119.1 . . ?
C32 C31 C30 121.7(16) . . ?
C32 C31 H31 119.1 . . ?
N1 C117 C118 116.3(14) . . ?
N1 C117 C116 125.9(17) . . ?
C116 C117 C118 117.7(19) . . ?
C118 C119 H119 121.6 . . ?
C118 C119 C120 116.8(16) . . ?
C120 C119 H119 121.6 . . ?
C61 C60 H60 118.7 . . ?
C61 C60 C59 123(2) . . ?
C59 C60 H60 118.7 . . ?
C160 C161 C162 120.8(16) . . ?
C160 C161 H161 119.6 . . ?
C162 C161 H161 119.6 . . ?
C58 C59 C60 118(2) . . ?
C58 C59 H59 121.2 . . ?
C60 C59 H59 121.2 . . ?
C114 C115 H115 119.7 . . ?
C114 C115 C116 121(2) . . ?
C116 C115 H115 119.7 . . ?
C91 C92 H92 120.0 . . ?
C91 C92 C93 120.0 . . ?
C93 C92 H92 120.0 . . ?
C92 C91 H91 120.0 . . ?
C90 C91 C92 120.0 . . ?
C90 C91 H91 120.0 . . ?
C91 C90 C89 131.8(11) . . ?
N22 C90 C89 108.2(11) . . ?
N22 C90 C91 120.0 . . ?
C90 N22 Co04 116.3(7) . . ?
C90 N22 C94 120.0 . . ?
C94 N22 Co04 122.6(6) . . ?
N22 C94 H94 120.0 . . ?
C93 C94 N22 120.0 . . ?
C93 C94 H94 120.0 . . ?
C92 C93 C178 113.0(7) . . ?
C94 C93 C92 120.0 . . ?
C94 C93 C178 126.7(8) . . ?
C85 C86 H86 121.3 . . ?
C85 C86 C87 117(2) . . ?
C87 C86 H86 121.3 . . ?
C121 C120 C119 116.6(17) . . ?
C121 C120 H120 121.7 . . ?
C119 C120 H120 121.7 . . ?
C86 C87 H87 117.8 . . ?
C86 C87 C88 124(2) . . ?
C88 C87 H87 117.8 . . ?
C7 C8 H8 120.0 . . ?
C7 C8 C9 120.0 . . ?
C9 C8 H8 120.0 . . ?
C8 C7 H7 120.0 . . ?
C8 C7 C6 120.0 . . ?
C6 C7 H7 120.0 . . ?
C7 C6 C5 124.1(9) . . ?
N24 C6 C5 115.5(9) . . ?
N24 C6 C7 120.0 . . ?
C6 N24 Co04 116.7(5) . . ?
C6 N24 C10 120.0 . . ?
C10 N24 Co04 123.3(5) . . ?
N24 C10 H10 120.0 . . ?
C9 C10 N24 120.0 . . ?
C9 C10 H10 120.0 . . ?
C8 C9 C11 124.3(8) . . ?
C10 C9 C8 120.0 . . ?
C10 C9 C11 115.7(8) . . ?
C89 C88 H88 123.6 . . ?
C87 C88 C89 113(2) . . ?
C87 C88 H88 123.6 . . ?
C117 C116 H116 123.6 . . ?
C115 C116 C117 113(2) . . ?
C115 C116 H116 123.6 . . ?
C40 C39 C37 111.5(6) . . ?
C44 C39 C37 126.6(6) . . ?
C44 C39 C40 121.9 . . ?
C39 C40 H40 121.3 . . ?
C39 C40 C41 117.5 . . ?
C41 C40 H40 121.3 . . ?
C40 C41 C42 121.3 . . ?
C46 C41 C40 120.0 . . ?
C46 C41 C42 118.7 . . ?
C41 C46 C47 126.6(5) . . ?
C45 C46 C47 111.2(5) . . ?
C45 C46 C41 122.1 . . ?
C46 C45 H45 121.3 . . ?
C46 C45 C44 117.4 . . ?
C44 C45 H45 121.3 . . ?
C39 C44 C45 121.1 . . ?
C39 C44 H44 119.5 . . ?
C45 C44 H44 119.5 . . ?
C43 C42 C41 178.55(6) . . ?
C42 C43 H43 180.0 . . ?
C128 C129 H129 119.0 . . ?
C130 C129 H129 119.0 . . ?
C130 C129 C128 121.9 . . ?
C129 C128 C132 117.2(9) . . ?
C129 C128 C125 117.5 . . ?
C125 C128 C132 124.5(9) . . ?
C128 C125 C126 121.3 . . ?
C124 C125 C128 119.9 . . ?
C124 C125 C126 118.7 . . ?
C125 C124 H124 119.0 . . ?
C123 C124 C125 122.1 . . ?
C123 C124 H124 119.0 . . ?
C124 C123 C121 123.9(11) . . ?
C124 C123 C130 117.5 . . ?
C130 C123 C121 118.5(11) . . ?
C129 C130 C123 121.0 . . ?
C129 C130 H130 119.5 . . ?
C123 C130 H130 119.5 . . ?
C127 C126 C125 178.62(8) . . ?
C126 C127 H127 180.0 . . ?
C16 C11 C9 110.8(9) . . ?
C12 C11 C9 126.9(9) . . ?
C12 C11 C16 121.9 . . ?
C172 C11 C9 118.4(18) . . ?
C170 C11 C9 119(2) . . ?
C170 C11 C172 122(2) . . ?
C11 C16 H16 121.2 . . ?
C11 C16 C15 117.6 . . ?
C15 C16 H16 121.2 . . ?
C16 C15 C17 121.4 . . ?
C14 C15 C16 120.0 . . ?
C14 C15 C17 118.6 . . ?
C15 C14 C19 123.9(9) . . ?
C13 C14 C19 114.0(9) . . ?
C13 C14 C15 122.1 . . ?
C171 C14 C19 121(2) . . ?
C171 C14 C169 111(2) . . ?
C169 C14 C19 123.1(18) . . ?
C14 C13 H13 121.3 . . ?
C14 C13 C12 117.4 . . ?
C12 C13 H13 121.3 . . ?
C11 C12 C13 121.0 . . ?
C11 C12 H12 119.5 . . ?
C13 C12 H12 119.5 . . ?
C18 C17 C15 178.8 . . ?
C17 C18 H18 180.0 . . ?
C156 C157 H157 118.9 . . ?
C158 C157 H157 118.9 . . ?
C158 C157 C156 122.2 . . ?
C157 C156 C160 119.2(8) . . ?
C157 C156 C153 117.4 . . ?
C153 C156 C160 122.9(8) . . ?
C156 C153 C154 121.3 . . ?
C152 C153 C156 119.9 . . ?
C152 C153 C154 118.7 . . ?
C153 C152 H152 118.9 . . ?
C151 C152 C153 122.2 . . ?
C151 C152 H152 118.9 . . ?
C152 C151 C149 120.6(9) . . ?
C152 C151 C158 117.5 . . ?
C158 C151 C149 121.4(9) . . ?
C157 C158 C151 120.9 . . ?
C157 C158 H158 119.6 . . ?
C151 C158 H158 119.6 . . ?
C155 C154 C153 178.6 . . ?
C154 C155 H155 180.0 . . ?
C96 C97 H97 120.0 . . ?
C96 C97 C98 120.0 . . ?
C98 C97 H97 120.0 . . ?
C97 C96 H96 120.0 . . ?
C178 C96 C97 120.0 . . ?
C178 C96 H96 120.0 . . ?
C96 C178 C93 119.70(11) . . ?
C96 C178 C100 120.0 . . ?
C100 C178 C93 119.76(11) . . ?
C178 C100 C101 128.6(9) . . ?
C99 C100 C178 120.0 . . ?
C99 C100 C101 108.5(9) . . ?
C100 C99 H99 120.0 . . ?
C98 C99 C100 120.0 . . ?
C98 C99 H99 120.0 . . ?
C97 C98 C103 129.6(7) . . ?
C99 C98 C103 108.9(8) . . ?
C99 C98 C97 120.0 . . ?
C102 C101 C100 173.0(19) . . ?
C68 C67 C65 119.19(10) . . ?
C74 C67 C65 118.86(10) . . ?
C74 C67 C68 121.9 . . ?
C67 C68 H68 121.2 . . ?
C67 C68 C69 117.5 . . ?
C69 C68 H68 121.2 . . ?
C68 C69 C70 121.3 . . ?
C72 C69 C68 119.9 . . ?
C72 C69 C70 118.7 . . ?
C69 C72 C75 122.0(5) . . ?
C73 C72 C75 115.9(5) . . ?
C73 C72 C69 122.1 . . ?
C72 C73 H73 121.3 . . ?
C72 C73 C74 117.4 . . ?
C74 C73 H73 121.3 . . ?
C67 C74 C73 121.1 . . ?
C67 C74 H74 119.5 . . ?
C73 C74 H74 119.5 . . ?
C71 C70 C69 178.6 . . ?
C70 C71 H71 180.0 . . ?
O1B Cl6 O1C 109.5 . . ?
O1B Cl6 O1D 109.5 . . ?
O1D Cl6 O1C 109.3 . . ?
O1E Cl6 O1B 109.4 . . ?
O1E Cl6 O1C 109.6 . . ?
O1E Cl6 O1D 109.5 . . ?
C11 C172 C174 123(2) . . ?
C171 C172 C11 115(3) . . ?
C171 C172 C174 119(3) . . ?
C14 C171 C172 126(3) . . ?
C14 C171 H171 116.9 . . ?
C172 C171 H171 116.9 . . ?
C14 C169 H169 118.0 . . ?
C170 C169 C14 124(3) . . ?
C170 C169 H169 118.0 . . ?
C11 C170 H170 121.9 . . ?
C169 C170 C11 116(3) . . ?
C169 C170 H170 121.9 . . ?
C173 C174 C172 179.9(9) . . ?
C174 C173 H173 180.0 . . ?
C101 C102 H102 180.0 . . ?

loop_
_geom_bond_atom_site_label_1
_geom_bond_atom_site_label_2
_geom_bond_distance
_geom_bond_site_symmetry_2
_geom_bond_publ_flag
Co01 N12 2.101(8) . ?
Co01 N9 2.106(8) . ?
Co01 N11 2.114(8) . ?
Co01 N7 2.108(9) . ?
Co01 N8 2.094(10) . ?
Co01 N10 2.117(9) . ?
Co02 N15 2.092(8) . ?
Co02 N16 2.092(9) . ?
Co02 N17 2.114(9) . ?
Co02 N13 2.095(9) . ?
Co02 N18 2.103(11) . ?
Co02 N14 2.105(5) . ?
Co03 N6 2.091(10) . ?
Co03 N2 2.083(11) . ?
Co03 N4 2.078(12) . ?
Co03 N1 2.065(12) . ?
Co03 N3 2.071(7) . ?
Co03 N5 2.127(7) . ?
Co04 N21 2.145(12) . ?
Co04 N20 2.065(15) . ?
Co04 N23 2.104(9) . ?
Co04 N19 2.124(6) . ?
Co04 N22 2.124(9) . ?
Co04 N24 2.070(7) . ?
Cl1 O2 1.417(8) . ?
Cl1 O4 1.416(9) . ?
Cl1 O3 1.407(9) . ?
Cl1 O1 1.433(11) . ?
N12 C34 1.304(13) . ?
N12 C38 1.352(13) . ?
N15 C48 1.320(13) . ?
N15 C51 1.336(13) . ?
N16 C150 1.323(14) . ?
N16 C146 1.329(15) . ?
N9 C136 1.318(13) . ?
N9 C140 1.319(14) . ?
N17 C141 1.327(14) . ?
N17 C145 1.319(13) . ?
N13 C52 1.372(13) . ?
N13 C56 1.346(14) . ?
N11 C23 1.365(14) . ?
N11 C20 1.361(14) . ?
N7 C135 1.370(13) . ?
N7 C131 1.341(13) . ?
N8 C33 1.267(15) . ?
N8 C29 1.357(15) . ?
N10 C24 1.354(14) . ?
N10 C28 1.370(16) . ?
N6 C159 1.339(15) . ?
N6 C163 1.389(16) . ?
C135 C136 1.475(15) . ?
C135 C134 1.368(15) . ?
N18 C61 1.356(18) . ?
N18 C57 1.324(18) . ?
N2 C118 1.317(18) . ?
N2 C122 1.311(15) . ?
C48 H48 0.9500 . ?
C48 C47 1.364(14) . ?
C141 H141 0.9500 . ?
C141 C142 1.360(15) . ?
C34 C33 1.481(17) . ?
C34 C35 1.464(18) . ?
C52 C51 1.469(15) . ?
C52 C53 1.356(15) . ?
C37 C38 1.387(14) . ?
C37 C36 1.382(16) . ?
C37 C39 1.518(12) . ?
C51 C50 1.381(16) . ?
C145 C146 1.513(16) . ?
C145 C144 1.358(15) . ?
C136 C137 1.416(15) . ?
N4 C108 1.297(17) . ?
N4 C112 1.333(18) . ?
C150 H150 0.9500 . ?
C150 C149 1.337(18) . ?
C134 H134 0.9500 . ?
C134 C133 1.369(16) . ?
C47 C49 1.303(17) . ?
C47 C46 1.528(12) . ?
C38 H38 0.9500 . ?
C131 H131 0.9500 . ?
C131 C132 1.390(15) . ?
C140 H140 0.9500 . ?
C140 C139 1.407(16) . ?
C24 C23 1.419(16) . ?
C24 C25 1.390(17) . ?
N21 C80 1.29(2) . ?
N21 C84 1.38(2) . ?
C146 C147 1.355(17) . ?
N1 C113 1.317(16) . ?
N1 C117 1.33(2) . ?
C132 C133 1.398(16) . ?
C132 C128 1.488(16) . ?
C33 C32 1.450(18) . ?
C23 C22 1.354(18) . ?
C142 H142 0.9500 . ?
C142 C143 1.374(18) . ?
C144 H144 0.9500 . ?
C144 C143 1.341(17) . ?
N20 C89 1.32(2) . ?
N20 C85 1.39(2) . ?
C159 H159 0.9500 . ?
C159 C160 1.363(18) . ?
C133 H133 0.9500 . ?
C20 H20 0.9500 . ?
C20 C19 1.331(16) . ?
C137 H137 0.9500 . ?
C137 C138 1.373(17) . ?
C143 H143 0.9500 . ?
C138 H138 0.9500 . ?
C138 C139 1.387(18) . ?
C25 H25 0.9500 . ?
C25 C26 1.362(19) . ?
C108 C107 1.564(17) . ?
C108 C109 1.36(2) . ?
C53 H53 0.9500 . ?
C53 C54 1.369(17) . ?
C163 C164 1.447(16) . ?
C163 C162 1.29(2) . ?
C61 C62 1.409(19) . ?
C61 C60 1.38(2) . ?
C29 H29 0.9500 . ?
C29 C30 1.38(2) . ?
C139 H139 0.9500 . ?
C55 H55 0.9500 . ?
C55 C56 1.368(17) . ?
C55 C54 1.291(17) . ?
C56 H56 0.9500 . ?
C164 N3 1.3900 . ?
C164 C165 1.3900 . ?
N3 C168 1.3900 . ?
C168 H168 0.9500 . ?
C168 C167 1.3900 . ?
C167 H167 0.9500 . ?
C167 C166 1.3900 . ?
C166 H166 0.9500 . ?
C166 C165 1.3900 . ?
C165 H165 0.9500 . ?
C54 H54 0.9500 . ?
C149 C148 1.39(2) . ?
C149 C151 1.482(16) . ?
C28 H28 0.9500 . ?
C28 C27 1.385(18) . ?
C62 C63 1.3900 . ?
C62 N14 1.3900 . ?
C63 H63 0.9500 . ?
C63 C64 1.3900 . ?
C64 H64 0.9500 . ?
C64 C65 1.3900 . ?
C65 C66 1.3900 . ?
C65 C67 1.4385 . ?
C66 H66 0.9500 . ?
C66 N14 1.3900 . ?
C49 H49 0.9500 . ?
C49 C50 1.443(18) . ?
C50 H50 0.9500 . ?
C57 H57 0.9500 . ?
C57 C58 1.45(2) . ?
C147 H147 0.9500 . ?
C147 C148 1.40(2) . ?
C104 H104 0.9500 . ?
C104 N5 1.3900 . ?
C104 C103 1.3900 . ?
N5 C107 1.3900 . ?
C107 C106 1.3900 . ?
C106 H106 0.9500 . ?
C106 C105 1.3900 . ?
C105 H105 0.9500 . ?
C105 C103 1.3900 . ?
C103 C98 1.452(2) . ?
C121 C122 1.315(18) . ?
C121 C120 1.42(2) . ?
C121 C123 1.519(18) . ?
C22 H22 0.9500 . ?
C22 C21 1.37(2) . ?
C89 C90 1.60(2) . ?
C89 C88 1.40(3) . ?
C36 H36 0.9500 . ?
C36 C35 1.354(17) . ?
C112 H112 0.9500 . ?
C112 C111 1.37(2) . ?
C118 C117 1.57(2) . ?
C118 C119 1.32(2) . ?
C27 H27 0.9500 . ?
C27 C26 1.365(19) . ?
C1 H1 0.9500 . ?
C1 N23 1.3900 . ?
C1 C2 1.3900 . ?
N23 C5 1.3900 . ?
C5 C4 1.3900 . ?
C5 C6 1.396(10) . ?
C4 H4 0.9500 . ?
C4 C3 1.3900 . ?
C3 H3 0.9500 . ?
C3 C2 1.3900 . ?
C2 H2 0.9500 . ?
C122 H122 0.9500 . ?
C160 C161 1.35(2) . ?
C160 C156 1.498(17) . ?
C26 H26 0.9500 . ?
C19 C21 1.41(2) . ?
C19 C14 1.542(16) . ?
C111 H111 0.9500 . ?
C111 C110 1.42(3) . ?
C35 H35 0.9500 . ?
C113 H113 0.9500 . ?
C113 C114 1.37(2) . ?
C80 C81 1.41(2) . ?
C80 C79 1.55(2) . ?
C83 H83 0.9500 . ?
C83 C84 1.33(2) . ?
C83 C82 1.41(3) . ?
C81 H81 0.9500 . ?
C81 C82 1.29(3) . ?
C109 H109 0.9500 . ?
C109 C110 1.35(3) . ?
C30 H30 0.9500 . ?
C30 C31 1.38(3) . ?
C58 H58 0.9500 . ?
C58 C59 1.30(3) . ?
C79 N19 1.3900 . ?
C79 C78 1.3900 . ?
N19 C76 1.3900 . ?
C76 H76 0.9500 . ?
C76 C75 1.3900 . ?
C75 C77 1.3900 . ?
C75 C72 1.4399 . ?
C77 H77 0.9500 . ?
C77 C78 1.3900 . ?
C78 H78 0.9500 . ?
C85 H85 0.9500 . ?
C85 C86 1.30(2) . ?
C21 H21 0.9500 . ?
C148 H148 0.9500 . ?
C32 H32 0.9500 . ?
C32 C31 1.37(2) . ?
C110 H110 0.9500 . ?
C114 H114 0.9500 . ?
C114 C115 1.29(3) . ?
C84 H84 0.9500 . ?
C82 H82 0.9500 . ?
C162 H162 0.9500 . ?
C162 C161 1.36(2) . ?
C31 H31 0.9500 . ?
C117 C116 1.45(2) . ?
C119 H119 0.9500 . ?
C119 C120 1.44(2) . ?
C60 H60 0.9500 . ?
C60 C59 1.42(3) . ?
C161 H161 0.9500 . ?
C59 H59 0.9500 . ?
C115 H115 0.9500 . ?
C115 C116 1.41(3) . ?
C92 H92 0.9500 . ?
C92 C91 1.3900 . ?
C92 C93 1.3900 . ?
C91 H91 0.9500 . ?
C91 C90 1.3900 . ?
C90 N22 1.3900 . ?
N22 C94 1.3900 . ?
C94 H94 0.9500 . ?
C94 C93 1.3900 . ?
C93 C178 1.4432(16) . ?
C86 H86 0.9500 . ?
C86 C87 1.38(3) . ?
C120 H120 0.9500 . ?
C87 H87 0.9500 . ?
C87 C88 1.41(3) . ?
C8 H8 0.9500 . ?
C8 C7 1.3900 . ?
C8 C9 1.3900 . ?
C7 H7 0.9500 . ?
C7 C6 1.3900 . ?
C6 N24 1.3900 . ?
N24 C10 1.3900 . ?
C10 H10 0.9500 . ?
C10 C9 1.3900 . ?
C9 C11 1.557(13) . ?
C88 H88 0.9500 . ?
C116 H116 0.9500 . ?
C39 C40 1.3943 . ?
C39 C44 1.3799 . ?
C40 H40 0.9500 . ?
C40 C41 1.4137 . ?
C41 C46 1.3935 . ?
C41 C42 1.4394 . ?
C46 C45 1.3923 . ?
C45 H45 0.9500 . ?
C45 C44 1.3992 . ?
C44 H44 0.9500 . ?
C42 C43 1.1829 . ?
C43 H43 0.9500 . ?
C129 H129 0.9500 . ?
C129 C128 1.3941 . ?
C129 C130 1.3800 . ?
C128 C125 1.4126 . ?
C125 C124 1.3952 . ?
C125 C126 1.4387 . ?
C124 H124 0.9500 . ?
C124 C123 1.3905 . ?
C123 C130 1.3985 . ?
C130 H130 0.9500 . ?
C126 C127 1.1829 . ?
C127 H127 0.9500 . ?
C11 C16 1.3938 . ?
C11 C12 1.3800 . ?
C11 C172 1.41(4) . ?
C11 C170 1.34(4) . ?
C16 H16 0.9500 . ?
C16 C15 1.4110 . ?
C15 C14 1.3942 . ?
C15 C17 1.4404 . ?
C14 C13 1.3920 . ?
C14 C171 1.32(4) . ?
C14 C169 1.48(4) . ?
C13 H13 0.9500 . ?
C13 C12 1.3995 . ?
C12 H12 0.9500 . ?
C17 C18 1.1815 . ?
C18 H18 0.9500 . ?
C157 H157 0.9500 . ?
C157 C156 1.3932 . ?
C157 C158 1.3794 . ?
C156 C153 1.4144 . ?
C153 C152 1.3942 . ?
C153 C154 1.4391 . ?
C152 H152 0.9500 . ?
C152 C151 1.3907 . ?
C151 C158 1.4004 . ?
C158 H158 0.9500 . ?
C154 C155 1.1817 . ?
C155 H155 0.9500 . ?
C97 H97 0.9500 . ?
C97 C96 1.3900 . ?
C97 C98 1.3900 . ?
C96 H96 0.9500 . ?
C96 C178 1.3900 . ?
C178 C100 1.3900 . ?
C100 C99 1.3900 . ?
C100 C101 1.496(18) . ?
C99 H99 0.9500 . ?
C99 C98 1.3900 . ?
C101 C102 1.28(3) . ?
C67 C68 1.3938 . ?
C67 C74 1.3800 . ?
C68 H68 0.9500 . ?
C68 C69 1.4114 . ?
C69 C72 1.3954 . ?
C69 C70 1.4409 . ?
C72 C73 1.3904 . ?
C73 H73 0.9500 . ?
C73 C74 1.3994 . ?
C74 H74 0.9500 . ?
C70 C71 1.1819 . ?
C71 H71 0.9500 . ?
Cl6 O1B 1.5003 . ?
Cl6 O1C 1.5019 . ?
Cl6 O1D 1.5019 . ?
Cl6 O1E 1.4995 . ?
C172 C171 1.36(4) . ?
C172 C174 1.51(2) . ?
C171 H171 0.9500 . ?
C169 H169 0.9500 . ?
C169 C170 1.33(4) . ?
C170 H170 0.9500 . ?
C174 C173 1.206(19) . ?
C173 H173 0.9500 . ?
C102 H102 0.9500 . ?

loop_
_geom_torsion_atom_site_label_1
_geom_torsion_atom_site_label_2
_geom_torsion_atom_site_label_3
_geom_torsion_atom_site_label_4
_geom_torsion
_geom_torsion_site_symmetry_1
_geom_torsion_site_symmetry_2
_geom_torsion_site_symmetry_3
_geom_torsion_site_symmetry_4
_geom_torsion_publ_flag
Co01 N12 C34 C33 3.5(12) . . . . ?
Co01 N12 C34 C35 -175.5(9) . . . . ?
Co01 N12 C38 C37 176.6(8) . . . . ?
Co01 N9 C136 C135 -1.4(12) . . . . ?
Co01 N9 C136 C137 -178.1(8) . . . . ?
Co01 N9 C140 C139 -179.3(9) . . . . ?
Co01 N11 C23 C24 3.8(13) . . . . ?
Co01 N11 C23 C22 -175.9(12) . . . . ?
Co01 N11 C20 C19 179.1(10) . . . . ?
Co01 N7 C135 C136 2.4(11) . . . . ?
Co01 N7 C135 C134 -173.9(8) . . . . ?
Co01 N7 C131 C132 175.2(8) . . . . ?
Co01 N8 C33 C34 -4.7(14) . . . . ?
Co01 N8 C33 C32 174.6(11) . . . . ?
Co01 N8 C29 C30 -176.7(11) . . . . ?
Co01 N10 C24 C23 -0.9(14) . . . . ?
Co01 N10 C24 C25 179.9(9) . . . . ?
Co01 N10 C28 C27 175.9(12) . . . . ?
Co02 N15 C48 C47 179.2(8) . . . . ?
Co02 N15 C51 C52 5.2(12) . . . . ?
Co02 N15 C51 C50 -176.6(10) . . . . ?
Co02 N16 C150 C149 -169.7(10) . . . . ?
Co02 N16 C146 C145 -8.0(12) . . . . ?
Co02 N16 C146 C147 169.8(10) . . . . ?
Co02 N17 C141 C142 -175.6(8) . . . . ?
Co02 N17 C145 C146 -4.2(11) . . . . ?
Co02 N17 C145 C144 176.9(8) . . . . ?
Co02 N13 C52 C51 -8.1(12) . . . . ?
Co02 N13 C52 C53 174.7(9) . . . . ?
Co02 N13 C56 C55 -170.7(10) . . . . ?
Co02 N18 C61 C62 7.2(14) . . . . ?
Co02 N18 C61 C60 -175.1(11) . . . . ?
Co02 N18 C57 C58 176.1(9) . . . . ?
Co03 N6 C159 C160 -170.4(10) . . . . ?
Co03 N6 C163 C164 -9.5(14) . . . . ?
Co03 N6 C163 C162 170.3(14) . . . . ?
Co03 N2 C118 C117 -0.1(17) . . . . ?
Co03 N2 C118 C119 -175.4(17) . . . . ?
Co03 N2 C122 C121 -177.5(12) . . . . ?
Co03 N4 C108 C107 -1.6(17) . . . . ?
Co03 N4 C108 C109 178.9(16) . . . . ?
Co03 N4 C112 C111 -178.4(11) . . . . ?
Co03 N1 C113 C114 -165.8(13) . . . . ?
Co03 N1 C117 C118 -15.3(19) . . . . ?
Co03 N1 C117 C116 166.7(19) . . . . ?
Co03 N3 C168 C167 -176.5(5) . . . . ?
Co03 N5 C107 C108 -7.8(10) . . . . ?
Co03 N5 C107 C106 172.0(7) . . . . ?
Co04 N21 C80 C81 175.6(12) . . . . ?
Co04 N21 C80 C79 -5.1(18) . . . . ?
Co04 N21 C84 C83 -175.8(11) . . . . ?
Co04 N20 C89 C90 -0.2(18) . . . . ?
Co04 N20 C89 C88 179.6(14) . . . . ?
Co04 N20 C85 C86 -179.9(14) . . . . ?
Co04 N23 C5 C4 176.5(7) . . . . ?
Co04 N23 C5 C6 -0.7(12) . . . . ?
Co04 N19 C76 C75 -166.0(6) . . . . ?
Co04 N22 C94 C93 -167.5(6) . . . . ?
Co04 N24 C10 C9 -178.9(8) . . . . ?
N12 C34 C33 N8 0.8(16) . . . . ?
N12 C34 C33 C32 -178.5(12) . . . . ?
N12 C34 C35 C36 -1.1(18) . . . . ?
N15 C48 C47 C49 -3.8(18) . . . . ?
N15 C48 C47 C46 174.3(9) . . . . ?
N15 C51 C50 C49 -2(2) . . . . ?
N16 C150 C149 C148 -2(2) . . . . ?
N16 C150 C149 C151 -176.7(12) . . . . ?
N16 C146 C147 C148 4(2) . . . . ?
N9 C136 C137 C138 -2.8(18) . . . . ?
N9 C140 C139 C138 -2.5(19) . . . . ?
N17 C141 C142 C143 -1.0(17) . . . . ?
N17 C145 C146 N16 8.1(13) . . . . ?
N17 C145 C146 C147 -169.8(11) . . . . ?
N17 C145 C144 C143 -0.3(17) . . . . ?
N13 C52 C51 N15 1.9(15) . . . . ?
N13 C52 C51 C50 -176.3(12) . . . . ?
N13 C52 C53 C54 -3(2) . . . . ?
N11 C23 C22 C21 -4(3) . . . . ?
N11 C20 C19 C21 -2(2) . . . . ?
N11 C20 C19 C14 172.7(11) . . . . ?
N7 C135 C136 N9 -0.7(13) . . . . ?
N7 C135 C136 C137 175.9(10) . . . . ?
N7 C135 C134 C133 -2.6(16) . . . . ?
N7 C131 C132 C133 -0.3(17) . . . . ?
N7 C131 C132 C128 169.3(12) . . . . ?
N8 C33 C32 C31 3(2) . . . . ?
N8 C29 C30 C31 2(3) . . . . ?
N10 C24 C23 N11 -1.9(16) . . . . ?
N10 C24 C23 C22 177.8(14) . . . . ?
N10 C24 C25 C26 0(2) . . . . ?
N10 C28 C27 C26 9(2) . . . . ?
N6 C159 C160 C161 2(2) . . . . ?
N6 C159 C160 C156 -173.8(11) . . . . ?
N6 C163 C164 N3 5.7(13) . . . . ?
N6 C163 C164 C165 -170.1(8) . . . . ?
N6 C163 C162 C161 0(3) . . . . ?
C135 N7 C131 C132 -3.8(16) . . . . ?
C135 C136 C137 C138 -179.3(12) . . . . ?
C135 C134 C133 C132 -1.6(17) . . . . ?
N18 C61 C62 C63 -179.6(8) . . . . ?
N18 C61 C62 N14 -0.1(14) . . . . ?
N18 C61 C60 C59 -5(2) . . . . ?
N18 C57 C58 C59 2(2) . . . . ?
N2 C118 C117 N1 10(2) . . . . ?
N2 C118 C117 C116 -171.4(19) . . . . ?
N2 C118 C119 C120 -11(3) . . . . ?
C48 N15 C51 C52 -176.4(9) . . . . ?
C48 N15 C51 C50 1.8(17) . . . . ?
C48 C47 C49 C50 4(2) . . . . ?
C48 C47 C46 C41 -48.1(14) . . . . ?
C48 C47 C46 C45 136.9(9) . . . . ?
C141 N17 C145 C146 -178.9(9) . . . . ?
C141 N17 C145 C144 2.2(15) . . . . ?
C141 C142 C143 C144 3.0(17) . . . . ?
C34 N12 C38 C37 -0.8(15) . . . . ?
C34 C33 C32 C31 -178.1(15) . . . . ?
C52 N13 C56 C55 2.6(18) . . . . ?
C52 C51 C50 C49 176.5(12) . . . . ?
C52 C53 C54 C55 2(2) . . . . ?
C37 C36 C35 C34 -1(2) . . . . ?
C37 C39 C40 C41 178.8(9) . . . . ?
C37 C39 C44 C45 -178.7(10) . . . . ?
C51 N15 C48 C47 1.0(16) . . . . ?
C51 C52 C53 C54 -179.5(12) . . . . ?
C145 N17 C141 C142 -1.6(16) . . . . ?
C145 C146 C147 C148 -178.7(13) . . . . ?
C145 C144 C143 C142 -2.5(18) . . . . ?
C136 N9 C140 C139 1.4(17) . . . . ?
C136 C135 C134 C133 -178.4(10) . . . . ?
C136 C137 C138 C139 2(2) . . . . ?
N4 C108 C107 N5 6.3(16) . . . . ?
N4 C108 C107 C106 -173.5(10) . . . . ?
N4 C108 C109 C110 -2(3) . . . . ?
N4 C112 C111 C110 1(2) . . . . ?
C150 N16 C146 C145 -180.0(9) . . . . ?
C150 N16 C146 C147 -2.2(17) . . . . ?
C150 C149 C148 C147 4(2) . . . . ?
C150 C149 C151 C152 168.5(10) . . . . ?
C150 C149 C151 C158 -21(2) . . . . ?
C134 C135 C136 N9 175.4(10) . . . . ?
C134 C135 C136 C137 -8.0(17) . . . . ?
C47 C49 C50 C51 -1(2) . . . . ?
C47 C46 C45 C44 176.8(9) . . . . ?
C38 N12 C34 C33 -178.9(9) . . . . ?
C38 N12 C34 C35 2.2(15) . . . . ?
C38 C37 C36 C35 2.7(19) . . . . ?
C38 C37 C39 C40 -165.0(8) . . . . ?
C38 C37 C39 C44 13.1(14) . . . . ?
C131 N7 C135 C136 -178.5(9) . . . . ?
C131 N7 C135 C134 5.2(15) . . . . ?
C131 C132 C133 C134 3.0(17) . . . . ?
C131 C132 C128 C129 127.1(11) . . . . ?
C131 C132 C128 C125 -42.1(19) . . . . ?
C140 N9 C136 C135 177.9(9) . . . . ?
C140 N9 C136 C137 1.3(16) . . . . ?
C24 N10 C28 C27 -9(2) . . . . ?
C24 C23 C22 C21 175.9(16) . . . . ?
C24 C25 C26 C27 0(2) . . . . ?
N21 C80 C81 C82 0(3) . . . . ?
N21 C80 C79 N19 9.8(16) . . . . ?
N21 C80 C79 C78 -166.3(11) . . . . ?
C146 N16 C150 C149 1.6(17) . . . . ?
C146 C145 C144 C143 -179.1(11) . . . . ?
C146 C147 C148 C149 -5(2) . . . . ?
N1 C113 C114 C115 -2(4) . . . . ?
N1 C117 C116 C115 4(4) . . . . ?
C132 C128 C125 C124 169.7(15) . . . . ?
C132 C128 C125 C126 -13.4(15) . . . . ?
C33 N8 C29 C30 2(2) . . . . ?
C33 C34 C35 C36 -180.0(12) . . . . ?
C33 C32 C31 C30 2(3) . . . . ?
C23 N11 C20 C19 0.6(17) . . . . ?
C23 C24 C25 C26 -179.3(13) . . . . ?
C23 C22 C21 C19 3(3) . . . . ?
C144 C145 C146 N16 -173.0(10) . . . . ?
C144 C145 C146 C147 9.1(17) . . . . ?
N20 C89 C90 C91 -172.4(11) . . . . ?
N20 C89 C90 N22 8.7(17) . . . . ?
N20 C89 C88 C87 3(3) . . . . ?
N20 C85 C86 C87 -2(3) . . . . ?
C159 N6 C163 C164 178.5(10) . . . . ?
C159 N6 C163 C162 -2(2) . . . . ?
C159 C160 C161 C162 -4(3) . . . . ?
C159 C160 C156 C157 128.6(11) . . . . ?
C159 C160 C156 C153 -59.4(19) . . . . ?
C133 C132 C128 C129 -63.3(13) . . . . ?
C133 C132 C128 C125 127.4(13) . . . . ?
C20 N11 C23 C24 -177.5(10) . . . . ?
C20 N11 C23 C22 2.8(18) . . . . ?
C20 C19 C21 C22 0(3) . . . . ?
C20 C19 C14 C15 -49.5(18) . . . . ?
C20 C19 C14 C13 129.5(12) . . . . ?
C20 C19 C14 C171 -171(2) . . . . ?
C20 C19 C14 C169 35(2) . . . . ?
C137 C138 C139 C140 1(2) . . . . ?
C25 C24 C23 N11 177.2(11) . . . . ?
C25 C24 C23 C22 -3(2) . . . . ?
C108 N4 C112 C111 0(2) . . . . ?
C108 C107 C106 C105 179.8(12) . . . . ?
C108 C109 C110 C111 2(3) . . . . ?
C53 C52 C51 N15 178.8(12) . . . . ?
C53 C52 C51 C50 1(2) . . . . ?
C163 N6 C159 C160 0.7(18) . . . . ?
C163 C164 N3 Co03 0.8(8) . . . . ?
C163 C164 N3 C168 -176.0(9) . . . . ?
C163 C164 C165 C166 175.6(10) . . . . ?
C163 C162 C161 C160 3(3) . . . . ?
C61 N18 C57 C58 -1.8(19) . . . . ?
C61 C62 C63 C64 179.5(10) . . . . ?
C61 C62 N14 Co02 -7.0(8) . . . . ?
C61 C62 N14 C66 -179.5(9) . . . . ?
C61 C60 C59 C58 6(3) . . . . ?
C29 N8 C33 C34 176.4(10) . . . . ?
C29 N8 C33 C32 -4.2(19) . . . . ?
C29 C30 C31 C32 -4(3) . . . . ?
C56 N13 C52 C51 177.8(10) . . . . ?
C56 N13 C52 C53 0.6(16) . . . . ?
C56 C55 C54 C53 1(2) . . . . ?
C164 C163 C162 C161 179.6(17) . . . . ?
C164 N3 C168 C167 0.0 . . . . ?
N3 C164 C165 C166 0.0 . . . . ?
N3 C168 C167 C166 0.0 . . . . ?
C168 C167 C166 C165 0.0 . . . . ?
C167 C166 C165 C164 0.0 . . . . ?
C165 C164 N3 Co03 176.7(5) . . . . ?
C165 C164 N3 C168 0.0 . . . . ?
C54 C55 C56 N13 -4(2) . . . . ?
C149 C151 C158 C157 -171.4(16) . . . . ?
C28 N10 C24 C23 -176.1(11) . . . . ?
C28 N10 C24 C25 4.7(17) . . . . ?
C28 C27 C26 C25 -4(2) . . . . ?
C62 C61 C60 C59 172.6(16) . . . . ?
C62 C63 C64 C65 0.0 . . . . ?
C63 C62 N14 Co02 172.5(5) . . . . ?
C63 C62 N14 C66 0.0 . . . . ?
C63 C64 C65 C66 0.0 . . . . ?
C63 C64 C65 C67 -178.5(6) . . . . ?
C64 C65 C66 N14 0.0 . . . . ?
C64 C65 C67 C68 -21.5(7) . . . . ?
C64 C65 C67 C74 157.7(5) . . . . ?
C65 C66 N14 Co02 -171.3(5) . . . . ?
C65 C66 N14 C62 0.0 . . . . ?
C65 C67 C68 C69 180.0(3) . . . . ?
C65 C67 C74 C73 180.0(3) . . . . ?
C66 C65 C67 C68 160.0(5) . . . . ?
C66 C65 C67 C74 -20.7(6) . . . . ?
N14 C62 C63 C64 0.0 . . . . ?
C49 C47 C46 C41 129.8(13) . . . . ?
C49 C47 C46 C45 -45.1(15) . . . . ?
C57 N18 C61 C62 -174.8(11) . . . . ?
C57 N18 C61 C60 3.0(19) . . . . ?
C57 C58 C59 C60 -4(3) . . . . ?
C104 N5 C107 C108 -179.9(10) . . . . ?
C104 N5 C107 C106 0.0 . . . . ?
C104 C103 C98 C97 -27.9(16) . . . . ?
C104 C103 C98 C99 137.6(9) . . . . ?
N5 C104 C103 C105 0.0 . . . . ?
N5 C104 C103 C98 164.7(12) . . . . ?
N5 C107 C106 C105 0.0 . . . . ?
C107 C108 C109 C110 178.9(16) . . . . ?
C107 C106 C105 C103 0.0 . . . . ?
C106 C105 C103 C104 0.0 . . . . ?
C106 C105 C103 C98 -164.7(12) . . . . ?
C105 C103 C98 C97 136.9(9) . . . . ?
C105 C103 C98 C99 -57.6(11) . . . . ?
C103 C104 N5 Co03 -171.4(7) . . . . ?
C103 C104 N5 C107 0.0 . . . . ?
C121 C123 C130 C129 174.9(15) . . . . ?
C89 N20 C85 C86 0(2) . . . . ?
C89 C90 N22 Co04 -12.7(9) . . . . ?
C89 C90 N22 C94 179.0(9) . . . . ?
C36 C37 C38 N12 -1.6(16) . . . . ?
C36 C37 C39 C40 15.0(13) . . . . ?
C36 C37 C39 C44 -166.8(10) . . . . ?
C112 N4 C108 C107 -179.8(11) . . . . ?
C112 N4 C108 C109 1(3) . . . . ?
C112 C111 C110 C109 -2(3) . . . . ?
C118 N2 C122 C121 3(2) . . . . ?
C118 C117 C116 C115 -174(2) . . . . ?
C118 C119 C120 C121 10(3) . . . . ?
C1 N23 C5 C4 0.0 . . . . ?
C1 N23 C5 C6 -177.1(12) . . . . ?
N23 C1 C2 C3 0.0 . . . . ?
N23 C5 C4 C3 0.0 . . . . ?
N23 C5 C6 C7 -176.2(8) . . . . ?
N23 C5 C6 N24 -3.1(15) . . . . ?
C5 C4 C3 C2 0.0 . . . . ?
C5 C6 N24 Co04 5.6(13) . . . . ?
C5 C6 N24 C10 -173.4(12) . . . . ?
C4 C5 C6 C7 6.8(13) . . . . ?
C4 C5 C6 N24 179.9(7) . . . . ?
C4 C3 C2 C1 0.0 . . . . ?
C2 C1 N23 Co04 -176.1(8) . . . . ?
C2 C1 N23 C5 0.0 . . . . ?
C122 N2 C118 C117 179.5(13) . . . . ?
C122 N2 C118 C119 4(3) . . . . ?
C122 C121 C120 C119 -4(3) . . . . ?
C122 C121 C123 C124 -159.6(12) . . . . ?
C122 C121 C123 C130 26(2) . . . . ?
C160 C156 C153 C152 -171.5(16) . . . . ?
C160 C156 C153 C154 5.2(16) . . . . ?
C19 C14 C13 C12 -177.6(11) . . . . ?
C19 C14 C171 C172 -176(3) . . . . ?
C19 C14 C169 C170 175(3) . . . . ?
C35 C34 C33 N8 179.8(11) . . . . ?
C35 C34 C33 C32 0.4(19) . . . . ?
C113 N1 C117 C118 176.8(13) . . . . ?
C113 N1 C117 C116 -1(3) . . . . ?
C113 C114 C115 C116 5(5) . . . . ?
C80 N21 C84 C83 -4(2) . . . . ?
C80 C81 C82 C83 -2(3) . . . . ?
C80 C79 N19 Co04 -9.6(9) . . . . ?
C80 C79 N19 C76 -176.5(9) . . . . ?
C80 C79 C78 C77 175.9(11) . . . . ?
C81 C80 C79 N19 -170.9(13) . . . . ?
C81 C80 C79 C78 12.9(19) . . . . ?
C109 C108 C107 N5 -174.2(14) . . . . ?
C109 C108 C107 C106 6(2) . . . . ?
C79 C80 C81 C82 -179.5(17) . . . . ?
C79 N19 C76 C75 0.0 . . . . ?
N19 C79 C78 C77 0.0 . . . . ?
N19 C76 C75 C77 0.0 . . . . ?
N19 C76 C75 C72 179.3(9) . . . . ?
C76 C75 C77 C78 0.0 . . . . ?
C76 C75 C72 C69 -47.4(10) . . . . ?
C76 C75 C72 C73 133.0(6) . . . . ?
C75 C77 C78 C79 0.0 . . . . ?
C75 C72 C73 C74 -178.9(6) . . . . ?
C77 C75 C72 C69 132.0(6) . . . . ?
C77 C75 C72 C73 -47.7(7) . . . . ?
C78 C79 N19 Co04 166.9(6) . . . . ?
C78 C79 N19 C76 0.0 . . . . ?
C85 N20 C89 C90 179.9(11) . . . . ?
C85 N20 C89 C88 0(3) . . . . ?
C85 C86 C87 C88 5(4) . . . . ?
C21 C19 C14 C15 124.9(16) . . . . ?
C21 C19 C14 C13 -56.1(18) . . . . ?
C21 C19 C14 C171 3(3) . . . . ?
C21 C19 C14 C169 -151(2) . . . . ?
C148 C149 C151 C152 -5(2) . . . . ?
C148 C149 C151 C158 165.6(14) . . . . ?
C114 C115 C116 C117 -6(5) . . . . ?
C84 N21 C80 C81 4(2) . . . . ?
C84 N21 C80 C79 -177.1(13) . . . . ?
C84 C83 C82 C81 1(3) . . . . ?
C82 C83 C84 N21 2(2) . . . . ?
C162 C163 C164 N3 -174.1(16) . . . . ?
C162 C163 C164 C165 10(2) . . . . ?
C117 N1 C113 C114 0(2) . . . . ?
C117 C118 C119 C120 174.5(18) . . . . ?
C119 C118 C117 N1 -174.1(19) . . . . ?
C119 C118 C117 C116 4(3) . . . . ?
C60 C61 C62 C63 2.8(18) . . . . ?
C60 C61 C62 N14 -177.7(12) . . . . ?
C161 C160 C156 C157 -47(2) . . . . ?
C161 C160 C156 C153 125.2(18) . . . . ?
C92 C91 C90 C89 -178.8(12) . . . . ?
C92 C91 C90 N22 0.0 . . . . ?
C92 C93 C178 C96 -22.1(13) . . . . ?
C92 C93 C178 C100 149.5(8) . . . . ?
C91 C92 C93 C94 0.0 . . . . ?
C91 C92 C93 C178 174.3(10) . . . . ?
C91 C90 N22 Co04 168.2(6) . . . . ?
C91 C90 N22 C94 0.0 . . . . ?
C90 C89 C88 C87 -177.5(17) . . . . ?
C90 N22 C94 C93 0.0 . . . . ?
N22 C94 C93 C92 0.0 . . . . ?
N22 C94 C93 C178 -173.4(11) . . . . ?
C94 C93 C178 C96 151.7(8) . . . . ?
C94 C93 C178 C100 -36.7(14) . . . . ?
C93 C92 C91 C90 0.0 . . . . ?
C93 C178 C100 C99 -171.6(15) . . . . ?
C93 C178 C100 C101 30.2(16) . . . . ?
C86 C87 C88 C89 -5(4) . . . . ?
C120 C121 C122 N2 -2(3) . . . . ?
C120 C121 C123 C124 8(2) . . . . ?
C120 C121 C123 C130 -166.9(14) . . . . ?
C8 C7 C6 C5 172.8(13) . . . . ?
C8 C7 C6 N24 0.0 . . . . ?
C8 C9 C11 C16 13.1(12) . . . . ?
C8 C9 C11 C12 -173.4(9) . . . . ?
C8 C9 C11 C172 122.4(19) . . . . ?
C8 C9 C11 C170 -66(2) . . . . ?
C7 C8 C9 C10 0.0 . . . . ?
C7 C8 C9 C11 179.6(13) . . . . ?
C7 C6 N24 Co04 179.0(8) . . . . ?
C7 C6 N24 C10 0.0 . . . . ?
C6 C5 C4 C3 176.9(13) . . . . ?
C6 N24 C10 C9 0.0 . . . . ?
N24 C10 C9 C8 0.0 . . . . ?
N24 C10 C9 C11 -179.6(12) . . . . ?
C10 C9 C11 C16 -167.3(7) . . . . ?
C10 C9 C11 C12 6.2(16) . . . . ?
C10 C9 C11 C172 -58(2) . . . . ?
C10 C9 C11 C170 113(2) . . . . ?
C9 C8 C7 C6 0.0 . . . . ?
C9 C11 C16 C15 174.5(12) . . . . ?
C9 C11 C12 C13 -173.6(14) . . . . ?
C9 C11 C172 C171 -172(2) . . . . ?
C9 C11 C172 C174 -11(3) . . . . ?
C9 C11 C170 C169 172(2) . . . . ?
C88 C89 C90 C91 8(2) . . . . ?
C88 C89 C90 N22 -171.1(14) . . . . ?
C39 C37 C38 N12 178.4(9) . . . . ?
C39 C37 C36 C35 -177.4(12) . . . . ?
C39 C40 C41 C46 0.6 . . . . ?
C39 C40 C41 C42 177.4 . . . . ?
C40 C39 C44 C45 -0.7 . . . . ?
C40 C41 C46 C47 -176.2(10) . . . . ?
C40 C41 C46 C45 -1.8 . . . . ?
C41 C46 C45 C44 1.6 . . . . ?
C46 C47 C49 C50 -174.1(12) . . . . ?
C46 C45 C44 C39 -0.4 . . . . ?
C44 C39 C40 C41 0.6 . . . . ?
C42 C41 C46 C47 7.0(10) . . . . ?
C42 C41 C46 C45 -178.6 . . . . ?
C129 C128 C125 C124 0.4 . . . . ?
C129 C128 C125 C126 177.3 . . . . ?
C128 C132 C133 C134 -167.2(12) . . . . ?
C128 C129 C130 C123 -0.9 . . . . ?
C128 C125 C124 C123 -1.6 . . . . ?
C125 C124 C123 C121 -173.3(16) . . . . ?
C125 C124 C123 C130 1.5 . . . . ?
C124 C123 C130 C129 -0.3 . . . . ?
C123 C121 C122 N2 165.1(15) . . . . ?
C123 C121 C120 C119 -173.0(18) . . . . ?
C130 C129 C128 C132 -169.2(14) . . . . ?
C130 C129 C128 C125 0.8 . . . . ?
C126 C125 C124 C123 -178.6 . . . . ?
C11 C16 C15 C14 0.5 . . . . ?
C11 C16 C15 C17 177.3 . . . . ?
C11 C172 C171 C14 3(5) . . . . ?
C16 C11 C12 C13 -0.8 . . . . ?
C16 C15 C14 C19 177.3(12) . . . . ?
C16 C15 C14 C13 -1.6 . . . . ?
C15 C14 C13 C12 1.5 . . . . ?
C14 C19 C21 C22 -174.1(17) . . . . ?
C14 C13 C12 C11 -0.2 . . . . ?
C14 C169 C170 C11 -2(5) . . . . ?
C12 C11 C16 C15 0.7 . . . . ?
C17 C15 C14 C19 0.4(12) . . . . ?
C17 C15 C14 C13 -178.5 . . . . ?
C157 C156 C153 C152 0.7 . . . . ?
C157 C156 C153 C154 177.3 . . . . ?
C156 C160 C161 C162 171.5(18) . . . . ?
C156 C157 C158 C151 -0.7 . . . . ?
C156 C153 C152 C151 -1.8 . . . . ?
C153 C152 C151 C149 172.7(16) . . . . ?
C153 C152 C151 C158 1.6 . . . . ?
C152 C151 C158 C157 -0.3 . . . . ?
C151 C149 C148 C147 177.9(16) . . . . ?
C158 C157 C156 C160 173.0(15) . . . . ?
C158 C157 C156 C153 0.5 . . . . ?
C154 C153 C152 C151 -178.5 . . . . ?
C97 C96 C178 C93 171.6(14) . . . . ?
C97 C96 C178 C100 0.0 . . . . ?
C96 C97 C98 C103 164.0(13) . . . . ?
C96 C97 C98 C99 0.0 . . . . ?
C96 C178 C100 C99 0.0 . . . . ?
C96 C178 C100 C101 -158.2(15) . . . . ?
C178 C100 C99 C98 0.0 . . . . ?
C100 C99 C98 C103 -167.1(10) . . . . ?
C100 C99 C98 C97 0.0 . . . . ?
C98 C97 C96 C178 0.0 . . . . ?
C101 C100 C99 C98 162.2(13) . . . . ?
C67 C65 C66 N14 178.5(6) . . . . ?
C67 C68 C69 C72 0.4 . . . . ?
C67 C68 C69 C70 177.4 . . . . ?
C68 C67 C74 C73 -0.8 . . . . ?
C68 C69 C72 C75 178.9(6) . . . . ?
C68 C69 C72 C73 -1.5 . . . . ?
C69 C72 C73 C74 1.4 . . . . ?
C72 C75 C77 C78 -179.3(9) . . . . ?
C72 C73 C74 C67 -0.3 . . . . ?
C74 C67 C68 C69 0.8 . . . . ?
C70 C69 C72 C75 1.8(6) . . . . ?
C70 C69 C72 C73 -178.6 . . . . ?
C172 C11 C170 C169 -17(4) . . . . ?
C171 C14 C169 C170 19(4) . . . . ?
C169 C14 C171 C172 -19(4) . . . . ?
C170 C11 C172 C171 17(4) . . . . ?
C170 C11 C172 C174 178(2) . . . . ?
C174 C172 C171 C14 -158(3) . . . . ?

loop_
_smtbx_masks_void_nr
_smtbx_masks_void_average_x
_smtbx_masks_void_average_y
_smtbx_masks_void_average_z
_smtbx_masks_void_volume
_smtbx_masks_void_count_electrons
_smtbx_masks_void_content
1 -0.491 -0.612 -0.919 3661.0 1040.2 ?
2 0.490 0.933 0.437 7.2 0.0 ?
3 0.510 0.067 0.562 7.2 0.0 ?
